data_7713774
loop_
_publ_author_name
'Delaporte , Sol\`ene'
'Ab\'anades L\'azaro, Isabel'
'Lopez-Cabrelles, Javier'
'Mazarakioti, Eleni C.'
'Chebourou, Sarah'
'Vit\'orica-Yrez\'abal, I\~nigo J.'
'Gim\'enez-Marqu\'es, M\'onica'
'Minguez Espallargas, Guillermo'

_publ_section_title
;
 Imparting structural robustness of Metal-Organic Cages based on
 oxo-dimolybdenum clusters
;
_journal_name_full 'Dalton Transactions'
_journal_paper_doi 10.1039/D3DT02482B
_journal_year 2023
_chemical_formula_moiety 'C126 H90 Mo12 N12 O60, 6(C2 H8 N), 6.636(C3 H7 N O), 1.364(C3 H4 N O)'
_chemical_formula_sum 'C162 H189.79 Mo12 N26 O68'
_chemical_formula_weight 4740.46
_space_group_crystal_system triclinic
_space_group_IT_number 2
_space_group_name_Hall '-P 1'
_space_group_name_H-M_alt 'P -1'
_atom_sites_solution_hydrogens geom
_atom_sites_solution_primary dual
_audit_creation_date 2022-11-25
_audit_creation_method
;
Olex2 1.5
(compiled 2022.04.07 svn.rca3783a0 for OlexSys, GUI svn.r6498)
;
_audit_update_record
;
2023-04-21 deposited with the CCDC.	2023-08-22 downloaded from the CCDC.
;
_cell_angle_alpha 78.085(4)
_cell_angle_beta 69.613(4)
_cell_angle_gamma 81.101(4)
_cell_formula_units_Z 1
_cell_length_a 14.5261(7)
_cell_length_b 18.4437(10)
_cell_length_c 20.6426(9)
_cell_measurement_reflns_used 5540
_cell_measurement_temperature 119.9(2)
_cell_measurement_theta_max 24.1290
_cell_measurement_theta_min 3.0320
_cell_volume 5051.7(5)
_computing_cell_refinement 'CrysAlisPro 1.171.42.72a (Rigaku OD, 2022)'
_computing_data_collection 'CrysAlisPro 1.171.42.72a (Rigaku OD, 2022)'
_computing_data_reduction 'CrysAlisPro 1.171.42.72a (Rigaku OD, 2022)'
_computing_molecular_graphics 'Olex2 1.5 (Dolomanov et al., 2009)'
_computing_publication_material 'Olex2 1.5 (Dolomanov et al., 2009)'
_computing_structure_refinement 'SHELXL 2019/2 (Sheldrick, 2015)'
_computing_structure_solution 'SHELXT 2018/2 (Sheldrick, 2018)'
_diffrn_ambient_environment N~2~
_diffrn_ambient_temperature 119.9(2)
_diffrn_detector 'CCD plate'
_diffrn_detector_area_resol_mean 16.0267
_diffrn_detector_type Sapphire3
_diffrn_measured_fraction_theta_full 0.998
_diffrn_measured_fraction_theta_max 0.998
_diffrn_measurement_details
;
List of Runs (angles in degrees, time in seconds):

  # Type    Start    End  Width  t~exp~   \w     \q     \k     \f   Frames
#--------------------------------------------------------------------------
  1  \w    -18.00  54.00   1.00   20.00    --  -14.73  57.00  90.00   72
  2  \w     -9.00  31.00   1.00   20.00    --   15.83  77.00  90.00   40
  3  \w    -12.00  41.00   1.00   20.00    --   15.83  77.00 -30.00   53
  4  \w      5.00  88.00   1.00   20.00    --   15.83  38.00  30.00   83
  5  \w    -42.00  -7.00   1.00   20.00    --   15.83 -77.00 120.00   35
  6  \w      1.00  44.00   1.00   20.00    --   15.83 -77.00 120.00   43
  7  \w      1.00  84.00   1.00   20.00    --   15.83  57.00-120.00   83
;
_diffrn_measurement_device 'four-circle diffractometer'
_diffrn_measurement_device_type 'SuperNova, Single source at offset/far, Sapphire3'
_diffrn_measurement_method '\w scans'
_diffrn_orient_matrix_type 'CrysAlisPro convention (1999,Acta A55,543-557)'
_diffrn_orient_matrix_UB_11 -0.0483957000
_diffrn_orient_matrix_UB_12 0.0148553000
_diffrn_orient_matrix_UB_13 0.0008894000
_diffrn_orient_matrix_UB_21 0.0187040000
_diffrn_orient_matrix_UB_22 0.0335923000
_diffrn_orient_matrix_UB_23 -0.0208136000
_diffrn_orient_matrix_UB_31 0.0066272000
_diffrn_orient_matrix_UB_32 -0.0144362000
_diffrn_orient_matrix_UB_33 -0.0307773000
_diffrn_radiation_monochromator mirror
_diffrn_radiation_probe x-ray
_diffrn_radiation_type 'Mo K\a'
_diffrn_radiation_wavelength 0.71073
_diffrn_reflns_av_R_equivalents 0.0886
_diffrn_reflns_av_unetI/netI 0.1917
_diffrn_reflns_Laue_measured_fraction_full 0.998
_diffrn_reflns_Laue_measured_fraction_max 0.998
_diffrn_reflns_limit_h_max 17
_diffrn_reflns_limit_h_min -16
_diffrn_reflns_limit_k_max 21
_diffrn_reflns_limit_k_min -13
_diffrn_reflns_limit_l_max 24
_diffrn_reflns_limit_l_min -24
_diffrn_reflns_number 36477
_diffrn_reflns_point_group_measured_fraction_full 0.998
_diffrn_reflns_point_group_measured_fraction_max 0.998
_diffrn_reflns_theta_full 25.027
_diffrn_reflns_theta_max 25.027
_diffrn_reflns_theta_min 2.830
_diffrn_source 'micro-focus sealed X-ray tube'
_diffrn_source_type 'SuperNova (Mo) X-ray Source'
_exptl_absorpt_coefficient_mu 0.806
_exptl_absorpt_correction_T_max 1.00000
_exptl_absorpt_correction_T_min 0.92783
_exptl_absorpt_correction_type multi-scan
_exptl_absorpt_process_details
;
CrysAlisPro 1.171.42.72a (Rigaku Oxford Diffraction, 2022)
Empirical absorption correction using spherical harmonics,
implemented in SCALE3 ABSPACK scaling algorithm.
;
_exptl_crystal_colour 'clear red'
_exptl_crystal_colour_lustre clear
_exptl_crystal_colour_primary red
_exptl_crystal_density_diffrn 1.558
_exptl_crystal_description block
_exptl_crystal_F_000 2392
_exptl_crystal_size_max 0.05
_exptl_crystal_size_mid 0.03
_exptl_crystal_size_min 0.03
_refine_diff_density_max 1.456
_refine_diff_density_min -0.897
_refine_diff_density_rms 0.161
_refine_ls_extinction_method none
_refine_ls_goodness_of_fit_ref 0.982
_refine_ls_hydrogen_treatment constr
_refine_ls_matrix_type full
_refine_ls_number_parameters 1192
_refine_ls_number_reflns 17806
_refine_ls_number_restraints 223
_refine_ls_restrained_S_all 0.986
_refine_ls_R_factor_all 0.1460
_refine_ls_R_factor_gt 0.0735
_refine_ls_shift/su_max 0.001
_refine_ls_shift/su_mean 0.000
_refine_ls_structure_factor_coef Fsqd
_refine_ls_weighting_details 'w=1/[\s^2^(Fo^2^)+(0.0436P)^2^] where P=(Fo^2^+2Fc^2^)/3'
_refine_ls_weighting_scheme calc
_refine_ls_wR_factor_gt 0.1306
_refine_ls_wR_factor_ref 0.1663
_reflns_Friedel_coverage 0.000
_reflns_number_gt 9635
_reflns_number_total 17806
_reflns_threshold_expression 'I > 2\s(I)'
_cod_data_source_file d3dt02482b2.cif
_cod_data_source_block muv27-bpy-c2
_cod_database_code 7713774
_shelx_shelxl_version_number 2019/2
_chemical_oxdiff_formula 'C11 H10 N O Mo'
_shelx_space_group_comment
;
The symmetry employed for this shelxl refinement is uniquely defined
by the following loop, which should always be used as a source of
symmetry information in preference to the above space-group names.
They are only intended as comments.
;
_shelx_estimated_absorpt_t_max 0.976
_shelx_estimated_absorpt_t_min 0.961
_olex2_refinement_description
;
1. Fixed Uiso
 At 1.2 times of:
  All C(H) groups, All C(H,H) groups, All N(H,H) groups
 At 1.5 times of:
  All C(H,H,H) groups
2. Restrained distances
 N7-C67 = N7-C66
 1.45 with sigma of 0.02
 C67-C66
 2.4 with sigma of 0.02
 N8S-C10S \\sim N8T-C10T
 with sigma of 0.02
 C9S-C7S \\sim C9T-C7T
 with sigma of 0.04
 N8S-C9S \\sim N8T-C9T
 with sigma of 0.02
 O6S-C7S \\sim O6T-C7T
 with sigma of 0.02
 N8S-O6S \\sim N8T-O6T
 with sigma of 0.04
 N8S-C7S \\sim N8T-C7T
 with sigma of 0.02
 C10S-C9S \\sim C10T-C9T
 with sigma of 0.04
 C10S-C7S \\sim C10T-C7T
 with sigma of 0.04
3. Uiso/Uaniso restraints and constraints
O10 \\sim C20 \\sim O9: within 2A with sigma of 0.002 and sigma for terminal
atoms of 0.004 within 2A
C66 \\sim N7 \\sim C67: within 2A with sigma of 0.02 and sigma for terminal
atoms of 0.04 within 2A
O6T \\sim N8S \\sim C10S \\sim C9S \\sim C7S \\sim O6S \\sim C7T \\sim N8T
\\sim C10T \\sim C9T: within 2A with sigma of 0.02 and sigma for terminal atoms
of 0.04 within 2A
Uanis(O10) \\sim Ueq: with sigma of 0.01 and sigma for terminal atoms of 0.1
4. Rigid body (RIGU) restrains
 C13, C14, C19, C18, C17, C16, C15, O6, O5, O10, O9, O7, O8, C21
 with sigma for 1-2 distances of 0.002 and sigma for 1-3 distances of 0.002
 C10S, N8S, C9S, C7S, O6S
 with sigma for 1-2 distances of 0.002 and sigma for 1-3 distances of 0.002
 O11S, C12S, N13S, C14S, C15S
 with sigma for 1-2 distances of 0.002 and sigma for 1-3 distances of 0.002
 C61, C60, C59, C58, C57, C56, C55, C62, C63
 with sigma for 1-2 distances of 0.002 and sigma for 1-3 distances of 0.002
 N8T, C10T, C9T, O6T, C7T
 with sigma for 1-2 distances of 0.004 and sigma for 1-3 distances of 0.004
 N8S, C10S, C9S, O6S, C7S
 with sigma for 1-2 distances of 0.004 and sigma for 1-3 distances of 0.004
5. Others
 Sof(N8T)=Sof(C10T)=Sof(H10A)=Sof(H10B)=Sof(H10C)=Sof(C9T)=Sof(H9TA)=Sof(H9TB)=
 Sof(H9TC)=Sof(C7T)=Sof(H7T)=Sof(O6T)=1-FVAR(1)
 Sof(N8S)=Sof(C10S)=Sof(H10D)=Sof(H10E)=Sof(H10F)=Sof(C9S)=Sof(O6S)=Sof(C7S)=
 Sof(H7S)=FVAR(1)
6.a Secondary CH2 refined with riding coordinates:
 N9(H9A,H9B), N8(H8A,H8B), C27(H27A,H27B), C7(H7A,H7B), C39(H39A,H39B),
 C40(H40A,H40B), C6(H6A,H6B), C28(H28A,H28B), N7(H7C,H7D)
6.b Me refined with riding coordinates:
 C4S(H4SA,H4SB,H4SC), C5S(H5SA,H5SB,H5SC), C20S(H20A,H20B,H20C), C19S(H19A,
 H19B,H19C), C10S(H10D,H10E,H10F), C15S(H15A,H15B,H15C), C67(H67A,H67B,H67C),
 C14S(H14A,H14B,H14C), C66(H66A,H66B,H66C), C10T(H10A,H10B,H10C), C9T(H9TA,H9TB,
 H9TC)
6.c Aromatic/amide H refined with riding coordinates:
 C61(H61), C1(H1), C57(H57), C52(H52), C2(H2), C9(H9), C19(H19), C17(H17),
 C50(H50), C26(H26), C12(H12), C25(H25), C43(H43), C15(H15), C59(H59), C48(H48),
  C5(H5), C10(H10), C38(H38), C33(H33), C35(H35), C30(H30), C11(H11), C44(H44),
 C42(H42), C37(H37), C4(H4), C34(H34), C45(H45), C32(H32), C22(H22), C31(H31),
 C23(H23), C2S(H2S), C17S(H17S), C12S(H12S), C7S(H7S), C7T(H7T)
6.d Idealised Me refined as rotating group:
 C64(H64A,H64B,H64C), C69(H69A,H69B,H69C), C65(H65A,H65B,H65C), C68(H68A,H68B,
 H68C)
;
_smtbx_masks_void_probe_radius 1.2
_smtbx_masks_void_truncation_radius 1.2
_olex2_date_sample_data_collection 2022-11-03
_olex2_submission_special_instructions 'No special instructions were received'
_oxdiff_exptl_absorpt_empirical_details
;
Empirical correction (ABSPACK) includes:
- Absorption correction using spherical harmonics
- Frame scaling
;
_oxdiff_exptl_absorpt_empirical_full_max 1.095
_oxdiff_exptl_absorpt_empirical_full_min 0.916

loop_
_space_group_symop_operation_xyz
'x, y, z'
'-x, -y, -z'

loop_
_atom_site_label
_atom_site_type_symbol
_atom_site_fract_x
_atom_site_fract_y
_atom_site_fract_z
_atom_site_U_iso_or_equiv
_atom_site_adp_type
_atom_site_occupancy
_atom_site_site_symmetry_order
_atom_site_calc_flag
_atom_site_refinement_flags_posn
_atom_site_refinement_flags_adp
_atom_site_refinement_flags_occupancy
_atom_site_disorder_assembly
_atom_site_disorder_group
Mo5 Mo -0.03580(6) 0.67977(5) 0.83802(4) 0.0210(2) Uani 1 1 d . . . . .
Mo3 Mo 0.42353(6) 0.18640(5) 0.47710(4) 0.0210(2) Uani 1 1 d . . . . .
Mo4 Mo 0.35745(6) 0.18688(5) 0.60875(4) 0.0218(2) Uani 1 1 d . . . . .
Mo1 Mo 0.23163(6) 0.80095(5) 0.16682(4) 0.0218(2) Uani 1 1 d . . . . .
Mo2 Mo 0.32163(6) 0.68963(5) 0.10746(4) 0.0209(2) Uani 1 1 d . . . . .
Mo6 Mo -0.04739(6) 0.79108(5) 0.74385(4) 0.0223(2) Uani 1 1 d . . . . .
O6 O 0.3451(4) 0.5753(3) 0.1414(3) 0.0205(14) Uani 1 1 d . . . . .
O2 O 0.2491(4) 0.7788(3) 0.0753(3) 0.0259(16) Uani 1 1 d . . . . .
O29 O 0.1476(4) 0.8172(3) 0.2685(3) 0.0220(15) Uani 1 1 d . . . . .
O14 O 0.3912(4) 0.1062(3) 0.5556(3) 0.0222(15) Uani 1 1 d . . . . .
O23 O -0.1233(4) 0.7703(3) 0.8428(3) 0.0226(15) Uani 1 1 d . . . . .
O20 O 0.0038(4) 0.5655(3) 0.8390(3) 0.0212(15) Uani 1 1 d . . . . .
O17 O -0.0904(4) 0.2532(3) 0.8101(3) 0.0213(15) Uani 1 1 d . . . . .
O13 O 0.3593(4) 0.2664(3) 0.5304(3) 0.0234(15) Uani 1 1 d . . . . .
O7 O 0.1637(4) 0.3594(3) 0.1791(3) 0.0239(15) Uani 1 1 d . . . . .
O1 O 0.2760(4) 0.7015(3) 0.2044(3) 0.0219(15) Uani 1 1 d . . . . .
O28 O -0.2076(4) 0.8234(3) 0.3975(3) 0.0240(15) Uani 1 1 d . . . . .
O8 O 0.1763(4) 0.2609(3) 0.2614(3) 0.0211(14) Uani 1 1 d . . . . .
O18 O -0.1707(4) 0.3521(3) 0.8613(3) 0.0231(15) Uani 1 1 d . . . . .
O24 O 0.0164(4) 0.6916(3) 0.7376(3) 0.0230(15) Uani 1 1 d . . . . .
O27 O -0.2633(4) 0.8229(3) 0.5132(3) 0.0235(15) Uani 1 1 d . . . . .
O16 O 0.2611(4) 0.2558(4) 0.6764(3) 0.0253(16) Uani 1 1 d . . . . .
O19 O 0.1600(4) 0.5722(3) 0.7668(3) 0.0251(16) Uani 1 1 d . . . . .
O25 O -0.0281(5) 0.8070(4) 0.6375(3) 0.0303(17) Uani 1 1 d . . . . .
O21 O 0.0550(4) 0.6963(3) 0.8663(3) 0.0262(16) Uani 1 1 d . . . . .
O4 O 0.4420(4) 0.7073(3) 0.0730(3) 0.0255(16) Uani 1 1 d . . . . .
O12 O 0.4593(4) 0.1926(4) 0.6297(3) 0.0279(16) Uani 1 1 d . . . . .
O9 O 0.4042(4) 0.2560(4) 0.3890(3) 0.0286(13) Uani 1 1 d . U . . .
O11 O 0.5464(4) 0.1913(3) 0.4546(3) 0.0239(15) Uani 1 1 d . . . . .
O5 O 0.4337(4) 0.5784(3) 0.2104(3) 0.0282(15) Uani 1 1 d . . . . .
O3 O 0.3212(4) 0.8564(3) 0.1535(3) 0.0247(15) Uani 1 1 d . . . . .
O22 O 0.0417(4) 0.8436(3) 0.7397(3) 0.0294(16) Uani 1 1 d . . . . .
N2 N 0.1341(5) 0.3612(4) 0.0539(3) 0.0202(18) Uani 1 1 d . . . . .
O30 O 0.2542(4) 0.7804(4) 0.3280(3) 0.038(2) Uani 1 1 d . . . . .
N5 N 0.2995(5) 0.1011(4) 0.7029(4) 0.0235(19) Uani 1 1 d . . . . .
N6 N -0.1286(5) 0.1014(4) 0.8570(4) 0.0221(19) Uani 1 1 d . . . . .
O15 O 0.3364(5) 0.3604(4) 0.6480(4) 0.048(2) Uani 1 1 d . . . . .
N3 N 0.4429(5) 0.1004(5) 0.4111(4) 0.025(2) Uani 1 1 d . . . . .
O10 O 0.4676(5) 0.3599(4) 0.3863(3) 0.0348(15) Uani 1 1 d . U . . .
N1 N 0.3271(5) 0.6461(4) 0.0122(4) 0.0251(19) Uani 1 1 d . . . . .
N4 N 0.1562(6) 0.1099(4) 0.2621(4) 0.031(2) Uani 1 1 d . . . . .
O26 O 0.1328(4) 0.7759(4) 0.5862(3) 0.042(2) Uani 1 1 d . . . . .
C16 C 0.2737(6) 0.3606(5) 0.2405(4) 0.0206(19) Uani 1 1 d . . . . .
N9 N 0.4269(6) 0.7001(5) 0.2688(4) 0.044(3) Uani 1 1 d . . . . .
H9A H 0.415064 0.665334 0.247821 0.053 Uiso 1 1 calc R U . . .
H9B H 0.371879 0.732514 0.279283 0.053 Uiso 1 1 calc R U . . .
C53 C 0.0836(7) 0.5386(5) 0.7978(5) 0.020(2) Uani 1 1 d . . . . .
N3S N 0.1242(7) 0.2329(5) 0.9541(4) 0.043(2) Uani 1 1 d . . . . .
C60 C 0.0843(6) 0.8030(5) 0.3921(4) 0.024(2) Uani 1 1 d . . . . .
C54 C -0.0936(7) 0.3158(5) 0.8260(5) 0.023(2) Uani 1 1 d . . . . .
C21 C 0.1993(6) 0.3229(5) 0.2256(4) 0.0211(19) Uani 1 1 d . . . . .
N8 N 0.7734(6) 0.2932(6) 0.3178(5) 0.056(3) Uani 1 1 d . . . . .
H8A H 0.815711 0.326514 0.288267 0.068 Uiso 1 1 calc R U . . .
H8B H 0.808413 0.257276 0.339365 0.068 Uiso 1 1 calc R U . . .
C61 C 0.1021(6) 0.7962(5) 0.4565(4) 0.021(2) Uani 1 1 d . . . . .
H61 H 0.167964 0.788312 0.457156 0.025 Uiso 1 1 calc R U . . .
C1 C 0.2578(7) 0.6675(5) -0.0183(4) 0.028(3) Uani 1 1 d . . . . .
H1 H 0.208790 0.706179 -0.002258 0.034 Uiso 1 1 calc R U . . .
C58 C -0.0896(7) 0.8144(5) 0.4547(5) 0.024(2) Uani 1 1 d . . . . .
C13 C 0.3822(6) 0.5462(5) 0.1910(5) 0.023(2) Uani 1 1 d . . . . .
N18S N 0.5351(6) 0.2234(5) 0.1225(5) 0.042(2) Uani 1 1 d . . . . .
C24 C 0.4607(7) 0.0005(6) 0.3216(5) 0.026(2) Uani 1 1 d . . . . .
C46 C 0.2670(7) 0.3225(6) 0.6797(5) 0.029(3) Uani 1 1 d . . . . .
C57 C -0.0712(6) 0.8081(5) 0.5176(4) 0.024(2) Uani 1 1 d . . . . .
H57 H -0.124506 0.808546 0.560328 0.028 Uiso 1 1 calc R U . . .
C52 C 0.0862(6) 0.3206(5) 0.7565(4) 0.023(2) Uani 1 1 d . . . . .
H52 H 0.086380 0.272378 0.746965 0.028 Uiso 1 1 calc R U . . .
C63 C -0.1943(7) 0.8213(5) 0.4557(5) 0.021(2) Uani 1 1 d . . . . .
C2 C 0.2549(7) 0.6353(6) -0.0722(4) 0.031(3) Uani 1 1 d . . . . .
H2 H 0.203346 0.651547 -0.091689 0.037 Uiso 1 1 calc R U . . .
C9 C 0.2944(7) 0.3654(6) -0.0323(5) 0.031(3) Uani 1 1 d . . . . .
H9 H 0.361099 0.345019 -0.047189 0.038 Uiso 1 1 calc R U . . .
C19 C 0.4034(6) 0.4308(5) 0.2740(4) 0.024(2) Uani 1 1 d . . . . .
H19 H 0.447413 0.454985 0.285608 0.029 Uiso 1 1 calc R U . . .
C51 C 0.0007(7) 0.3544(5) 0.7991(4) 0.023(2) Uani 1 1 d . . . . .
C17 C 0.3163(6) 0.3244(5) 0.2912(4) 0.025(2) Uani 1 1 d . . . . .
H17 H 0.301329 0.275241 0.313902 0.030 Uiso 1 1 calc R U . . .
C50 C -0.0001(7) 0.4248(5) 0.8136(4) 0.023(2) Uani 1 1 d . . . . .
H50 H -0.059045 0.448017 0.842180 0.028 Uiso 1 1 calc R U . . .
C8 C 0.2618(7) 0.4258(6) -0.0747(4) 0.028(2) Uani 1 1 d . . . . .
C47 C 0.1724(6) 0.3577(5) 0.7277(4) 0.022(2) Uani 1 1 d . . . . .
C26 C 0.4177(7) 0.0319(6) 0.4357(5) 0.033(3) Uani 1 1 d . . . . .
H26 H 0.393849 0.016742 0.485021 0.040 Uiso 1 1 calc R U . . .
C14 C 0.3624(6) 0.4673(5) 0.2222(4) 0.0224(19) Uani 1 1 d . . . . .
C3 C 0.3254(7) 0.5802(6) -0.0983(4) 0.026(2) Uani 1 1 d . . . . .
C12 C 0.1629(7) 0.4500(6) -0.0513(5) 0.029(2) Uani 1 1 d . . . . .
H12 H 0.136520 0.489922 -0.078749 0.035 Uiso 1 1 calc R U . . .
C25 C 0.4239(7) -0.0188(6) 0.3937(5) 0.034(3) Uani 1 1 d . . . . .
H25 H 0.403025 -0.067059 0.414193 0.041 Uiso 1 1 calc R U . . .
C20 C 0.4214(7) 0.3238(6) 0.3656(5) 0.0299(15) Uani 1 1 d . U . . .
C43 C -0.0808(7) 0.1008(6) 0.9017(5) 0.032(3) Uani 1 1 d . . . . .
H43 H -0.094787 0.141311 0.926620 0.039 Uiso 1 1 calc R U . . .
C18 C 0.3799(7) 0.3595(5) 0.3084(4) 0.025(2) Uani 1 1 d . . . . .
C15 C 0.2982(6) 0.4311(5) 0.2054(4) 0.023(2) Uani 1 1 d . . . . .
H15 H 0.271233 0.454959 0.169747 0.028 Uiso 1 1 calc R U . . .
C59 C -0.0129(6) 0.8107(5) 0.3926(5) 0.023(2) Uani 1 1 d . . . . .
H59 H -0.026372 0.813509 0.350271 0.028 Uiso 1 1 calc R U . . .
C62 C 0.1705(7) 0.7985(5) 0.3251(5) 0.025(2) Uani 1 1 d . . . . .
C48 C 0.1712(6) 0.4284(5) 0.7426(4) 0.021(2) Uani 1 1 d . . . . .
H48 H 0.229161 0.453972 0.722766 0.025 Uiso 1 1 calc R U . . .
C5 C 0.3969(7) 0.5924(5) -0.0129(4) 0.027(2) Uani 1 1 d . . . . .
H5 H 0.447452 0.576876 0.007627 0.032 Uiso 1 1 calc R U . . .
C49 C 0.0866(6) 0.4617(5) 0.7857(4) 0.022(2) Uani 1 1 d . . . . .
C10 C 0.2303(7) 0.3352(6) 0.0309(5) 0.031(3) Uani 1 1 d . . . . .
H10 H 0.254312 0.294869 0.059286 0.037 Uiso 1 1 calc R U . . .
C38 C 0.2891(7) 0.0324(6) 0.6981(5) 0.030(3) Uani 1 1 d . . . . .
H38 H 0.307099 0.019371 0.652809 0.036 Uiso 1 1 calc R U . . .
C27 C 0.4667(7) -0.0523(6) 0.2729(5) 0.039(3) Uani 1 1 d . . . . .
H27A H 0.497563 -0.028032 0.224034 0.047 Uiso 1 1 calc R U . . .
H27B H 0.510309 -0.097153 0.282261 0.047 Uiso 1 1 calc R U . . .
C29 C 0.2916(8) -0.0111(6) 0.2738(5) 0.032(3) Uani 1 1 d . . . . .
C33 C 0.3085(8) 0.0407(6) 0.2143(6) 0.041(3) Uani 1 1 d . . . . .
H33 H 0.366943 0.035000 0.175682 0.049 Uiso 1 1 calc R U . . .
C35 C 0.2375(7) 0.0671(6) 0.8279(5) 0.037(3) Uani 1 1 d . . . . .
H35 H 0.219440 0.082038 0.872353 0.045 Uiso 1 1 calc R U . . .
C30 C 0.2059(8) -0.0028(6) 0.3257(5) 0.041(3) Uani 1 1 d . . . . .
H30 H 0.190619 -0.039121 0.367023 0.049 Uiso 1 1 calc R U . . .
C7 C 0.3314(7) 0.4599(6) -0.1438(5) 0.036(3) Uani 1 1 d . . . . .
H7A H 0.318622 0.443020 -0.182106 0.044 Uiso 1 1 calc R U . . .
H7B H 0.399875 0.441281 -0.145738 0.044 Uiso 1 1 calc R U . . .
C11 C 0.1030(7) 0.4166(6) 0.0115(5) 0.029(3) Uani 1 1 d . . . . .
H11 H 0.035043 0.433886 0.025753 0.035 Uiso 1 1 calc R U . . .
C41 C 0.0080(7) -0.0182(6) 0.8790(5) 0.032(3) Uani 1 1 d . . . . .
O16S O 0.6475(7) 0.1987(5) 0.1796(4) 0.078(3) Uani 1 1 d . . . . .
C56 C 0.0259(6) 0.8009(5) 0.5176(4) 0.0202(19) Uani 1 1 d . . . . .
C44 C -0.1101(7) 0.0432(6) 0.8241(5) 0.033(3) Uani 1 1 d . . . . .
H44 H -0.144208 0.043200 0.792261 0.040 Uiso 1 1 calc R U . . .
C36 C 0.2254(7) -0.0042(6) 0.8232(5) 0.035(3) Uani 1 1 d . . . . .
C42 C -0.0128(7) 0.0446(5) 0.9131(5) 0.030(3) Uani 1 1 d . . . . .
H42 H 0.021078 0.047489 0.944237 0.036 Uiso 1 1 calc R U . . .
C37 C 0.2522(7) -0.0229(6) 0.7578(5) 0.036(3) Uani 1 1 d . . . . .
H37 H 0.246284 -0.071705 0.752386 0.044 Uiso 1 1 calc R U . . .
C39 C 0.1806(7) -0.0593(6) 0.8860(5) 0.043(3) Uani 1 1 d . . . . .
H39A H 0.169789 -0.037881 0.928517 0.051 Uiso 1 1 calc R U . . .
H39B H 0.227632 -0.104207 0.886830 0.051 Uiso 1 1 calc R U . . .
C4 C 0.3981(7) 0.5593(6) -0.0667(4) 0.033(3) Uani 1 1 d . . . . .
H4 H 0.448971 0.521688 -0.082717 0.040 Uiso 1 1 calc R U . . .
C34 C 0.2761(7) 0.1167(6) 0.7672(5) 0.039(3) Uani 1 1 d . . . . .
H34 H 0.286607 0.164729 0.771718 0.047 Uiso 1 1 calc R U . . .
N13S N 0.4014(8) 0.0651(8) -0.0208(6) 0.085(3) Uani 1 1 d . . . . .
C40 C 0.0823(8) -0.0825(6) 0.8885(5) 0.042(3) Uani 1 1 d . . . . .
H40A H 0.095262 -0.112784 0.851284 0.051 Uiso 1 1 calc R U . . .
H40B H 0.053503 -0.114335 0.934107 0.051 Uiso 1 1 calc R U . . .
C45 C -0.0453(7) -0.0162(6) 0.8334(5) 0.037(3) Uani 1 1 d . . . . .
H45 H -0.035913 -0.056550 0.808986 0.045 Uiso 1 1 calc R U . . .
O1S O 0.2809(7) 0.2275(7) 0.8781(5) 0.103(4) Uani 1 1 d . . . . .
C55 C 0.0471(7) 0.7936(6) 0.5852(5) 0.030(2) Uani 1 1 d . . . . .
C6 C 0.3231(7) 0.5451(6) -0.1566(4) 0.036(3) Uani 1 1 d . . . . .
H6A H 0.377810 0.562093 -0.199237 0.043 Uiso 1 1 calc R U . . .
H6B H 0.260643 0.563490 -0.166244 0.043 Uiso 1 1 calc R U . . .
C64 C 0.5088(8) 0.7406(7) 0.2191(6) 0.064(4) Uani 1 1 d . . . . .
H64A H 0.495417 0.759144 0.174971 0.096 Uiso 1 1 calc R U . . .
H64B H 0.569687 0.707169 0.210483 0.096 Uiso 1 1 calc R U . . .
H64C H 0.516314 0.782600 0.238657 0.096 Uiso 1 1 calc R U . . .
C28 C 0.3691(8) -0.0759(6) 0.2798(6) 0.042(3) Uani 1 1 d . . . . .
H28A H 0.343938 -0.108189 0.325704 0.051 Uiso 1 1 calc R U . . .
H28B H 0.378961 -0.105866 0.242860 0.051 Uiso 1 1 calc R U . . .
C32 C 0.2402(8) 0.1020(6) 0.2099(5) 0.037(3) Uani 1 1 d . . . . .
H32 H 0.253944 0.138785 0.168922 0.045 Uiso 1 1 calc R U . . .
C22 C 0.4834(8) 0.1175(7) 0.3412(5) 0.047(3) Uani 1 1 d . . . . .
H22 H 0.507757 0.164978 0.321999 0.056 Uiso 1 1 calc R U . . .
C31 C 0.1409(8) 0.0574(6) 0.3191(6) 0.044(3) Uani 1 1 d . . . . .
H31 H 0.081377 0.062463 0.357068 0.052 Uiso 1 1 calc R U . . .
N8S N 0.1745(11) -0.0416(8) 0.5695(7) 0.038(4) Uiso 0.682(14) 1 d D U P A -1
C23 C 0.4913(8) 0.0695(6) 0.2961(5) 0.042(3) Uani 1 1 d . . . . .
H23 H 0.518313 0.084928 0.246957 0.051 Uiso 1 1 calc R U . . .
C4S C 0.0225(9) 0.2675(6) 0.9667(6) 0.056(3) Uani 1 1 d . . . . .
H4SA H -0.020299 0.243468 1.011767 0.083 Uiso 1 1 calc R U . . .
H4SB H 0.020965 0.320608 0.967670 0.083 Uiso 1 1 calc R U . . .
H4SC H -0.000846 0.261553 0.929104 0.083 Uiso 1 1 calc R U . . .
C5S C 0.1441(8) 0.1688(6) 1.0032(6) 0.054(3) Uani 1 1 d . . . . .
H5SA H 0.083708 0.159112 1.042845 0.080 Uiso 1 1 calc R U . . .
H5SB H 0.166906 0.125216 0.979571 0.080 Uiso 1 1 calc R U . . .
H5SC H 0.195246 0.178875 1.020187 0.080 Uiso 1 1 calc R U . . .
C20S C 0.5736(9) 0.1608(7) 0.0862(6) 0.065(4) Uani 1 1 d . . . . .
H20A H 0.535593 0.159221 0.055576 0.097 Uiso 1 1 calc R U . . .
H20B H 0.642924 0.165793 0.057912 0.097 Uiso 1 1 calc R U . . .
H20C H 0.568485 0.114711 0.120359 0.097 Uiso 1 1 calc R U . . .
C19S C 0.4475(8) 0.2679(7) 0.1109(6) 0.062(4) Uani 1 1 d . . . . .
H19A H 0.429948 0.248911 0.076144 0.093 Uiso 1 1 calc R U . . .
H19B H 0.392319 0.264510 0.155081 0.093 Uiso 1 1 calc R U . . .
H19C H 0.461692 0.319966 0.093705 0.093 Uiso 1 1 calc R U . . .
C69 C 0.7332(9) 0.2598(7) 0.2776(7) 0.074(4) Uani 1 1 d . . . . .
H69A H 0.786690 0.233433 0.244316 0.111 Uiso 1 1 calc R U . . .
H69B H 0.698839 0.298584 0.251832 0.111 Uiso 1 1 calc R U . . .
H69C H 0.686557 0.224468 0.309154 0.111 Uiso 1 1 calc R U . . .
C2S C 0.1962(11) 0.2562(9) 0.8960(7) 0.073(5) Uani 1 1 d . . . . .
H2S H 0.180362 0.298856 0.865734 0.088 Uiso 1 1 calc R U . . .
C17S C 0.5751(11) 0.2372(8) 0.1676(7) 0.071(4) Uani 1 1 d . . . . .
H17S H 0.547001 0.278273 0.191508 0.085 Uiso 1 1 calc R U . . .
C12S C 0.4122(12) 0.1355(11) -0.0077(9) 0.105(5) Uani 1 1 d . . . . .
H12S H 0.453644 0.169640 -0.042382 0.126 Uiso 1 1 calc R U . . .
O11S O 0.3632(9) 0.1497(8) 0.0527(6) 0.151(5) Uani 1 1 d . . . . .
C65 C 0.4446(10) 0.6621(7) 0.3357(6) 0.079(5) Uani 1 1 d . . . . .
H65A H 0.504130 0.627410 0.324919 0.118 Uiso 1 1 calc R U . . .
H65B H 0.387922 0.634634 0.365566 0.118 Uiso 1 1 calc R U . . .
H65C H 0.453193 0.699410 0.360193 0.118 Uiso 1 1 calc R U . . .
C10S C 0.2484(13) -0.0949(10) 0.5861(8) 0.045(5) Uiso 0.682(14) 1 d D U P A -1
H10D H 0.249659 -0.091527 0.632518 0.067 Uiso 0.682(14) 1 calc R U P A -1
H10E H 0.233612 -0.144935 0.586062 0.067 Uiso 0.682(14) 1 calc R U P A -1
H10F H 0.312889 -0.084846 0.551034 0.067 Uiso 0.682(14) 1 calc R U P A -1
C15S C 0.3287(10) 0.0133(9) 0.0242(7) 0.096(5) Uani 1 1 d . . . . .
H15A H 0.337798 -0.030988 0.002641 0.144 Uiso 1 1 calc R U . . .
H15B H 0.337776 -0.001273 0.070209 0.144 Uiso 1 1 calc R U . . .
H15C H 0.262051 0.037609 0.029963 0.144 Uiso 1 1 calc R U . . .
C68 C 0.6963(9) 0.3318(7) 0.3716(7) 0.083(5) Uani 1 1 d . . . . .
H68A H 0.660236 0.372179 0.348594 0.125 Uiso 1 1 calc R U . . .
H68B H 0.727416 0.352493 0.398111 0.125 Uiso 1 1 calc R U . . .
H68C H 0.650349 0.296316 0.403626 0.125 Uiso 1 1 calc R U . . .
C9S C 0.1080(14) 0.0041(11) 0.6259(10) 0.046(5) Uiso 0.682(14) 1 d D U P A -1
C67 C 0.5130(10) 0.3848(8) 0.5110(7) 0.084(4) Uiso 1 1 d D U . . .
H67A H 0.511689 0.331913 0.531446 0.126 Uiso 1 1 calc R U . . .
H67B H 0.559178 0.390458 0.462961 0.126 Uiso 1 1 calc R U . . .
H67C H 0.534237 0.411387 0.539100 0.126 Uiso 1 1 calc R U . . .
N7 N 0.4274(14) 0.4116(12) 0.5104(11) 0.250(10) Uiso 1 1 d D U . . .
H7C H 0.393878 0.396314 0.556445 0.300 Uiso 1 1 calc R U . . .
H7D H 0.416184 0.377596 0.488349 0.300 Uiso 1 1 calc R U . . .
C14S C 0.4548(10) 0.0471(9) -0.0891(7) 0.108(5) Uani 1 1 d . . . . .
H14A H 0.441023 -0.002589 -0.091224 0.162 Uiso 1 1 calc R U . . .
H14B H 0.434198 0.083746 -0.124308 0.162 Uiso 1 1 calc R U . . .
H14C H 0.525609 0.047759 -0.098518 0.162 Uiso 1 1 calc R U . . .
O6S O 0.0711(13) -0.0093(12) 0.4951(10) 0.164(8) Uiso 0.682(14) 1 d D U P A -1
C7S C 0.1611(15) -0.0373(11) 0.5077(9) 0.075(6) Uiso 0.682(14) 1 d D U P A -1
H7S H 0.214813 -0.053882 0.470309 0.090 Uiso 0.682(14) 1 calc R U P A -1
C66 C 0.3549(17) 0.4709(15) 0.4959(14) 0.287(15) Uiso 1 1 d D U . . .
H66A H 0.290463 0.451235 0.510699 0.431 Uiso 1 1 calc R U . . .
H66B H 0.350281 0.511066 0.521673 0.431 Uiso 1 1 calc R U . . .
H66C H 0.375222 0.490137 0.445534 0.431 Uiso 1 1 calc R U . . .
N8T N 0.133(3) -0.022(2) 0.5925(19) 0.083(9) Uiso 0.318(14) 1 d D U P A -2
C10T C 0.084(3) -0.007(3) 0.542(2) 0.110(14) Uiso 0.318(14) 1 d D U P A -2
H10A H 0.025520 0.028053 0.556943 0.164 Uiso 0.318(14) 1 calc R U P A -2
H10B H 0.128284 0.014692 0.496507 0.164 Uiso 0.318(14) 1 calc R U P A -2
H10C H 0.063135 -0.053433 0.537478 0.164 Uiso 0.318(14) 1 calc R U P A -2
C9T C 0.080(3) 0.015(3) 0.656(2) 0.084(15) Uiso 0.318(14) 1 d D U P A -2
H9TA H 0.021977 0.046060 0.649042 0.126 Uiso 0.318(14) 1 calc R U P A -2
H9TB H 0.059331 -0.023105 0.697543 0.126 Uiso 0.318(14) 1 calc R U P A -2
H9TC H 0.124344 0.046067 0.662037 0.126 Uiso 0.318(14) 1 calc R U P A -2
C7T C 0.216(3) -0.068(3) 0.587(2) 0.096(11) Uiso 0.318(14) 1 d D U P A -2
H7T H 0.255429 -0.074448 0.540722 0.115 Uiso 0.318(14) 1 calc R U P A -2
O6T O 0.2562(17) -0.1110(13) 0.6418(11) 0.055(8) Uiso 0.318(14) 1 d D U P A -2

loop_
_atom_site_aniso_label
_atom_site_aniso_U_11
_atom_site_aniso_U_22
_atom_site_aniso_U_33
_atom_site_aniso_U_23
_atom_site_aniso_U_13
_atom_site_aniso_U_12
Mo5 0.0199(5) 0.0225(5) 0.0255(5) -0.0060(4) -0.0134(4) 0.0006(4)
Mo3 0.0172(5) 0.0213(5) 0.0266(5) -0.0004(4) -0.0119(4) -0.0009(4)
Mo4 0.0160(4) 0.0228(5) 0.0294(5) -0.0057(4) -0.0115(4) 0.0013(4)
Mo1 0.0183(5) 0.0215(5) 0.0267(5) -0.0012(4) -0.0091(4) -0.0040(4)
Mo2 0.0164(4) 0.0218(5) 0.0240(5) 0.0000(4) -0.0083(4) -0.0019(4)
Mo6 0.0231(5) 0.0201(5) 0.0297(5) -0.0043(4) -0.0171(4) 0.0003(4)
O6 0.018(3) 0.020(3) 0.028(3) -0.002(2) -0.014(3) 0.000(3)
O2 0.027(4) 0.025(4) 0.027(3) 0.004(3) -0.013(3) -0.005(3)
O29 0.017(3) 0.030(4) 0.020(3) -0.003(3) -0.004(3) -0.009(3)
O14 0.024(4) 0.021(4) 0.023(3) 0.000(3) -0.014(3) 0.001(3)
O23 0.018(3) 0.021(4) 0.038(4) -0.010(3) -0.019(3) -0.001(3)
O20 0.016(4) 0.019(4) 0.026(3) -0.002(3) -0.006(3) 0.002(3)
O17 0.015(3) 0.016(4) 0.036(4) -0.008(3) -0.011(3) -0.001(3)
O13 0.024(4) 0.017(4) 0.030(4) 0.000(3) -0.012(3) -0.005(3)
O7 0.023(3) 0.025(3) 0.028(3) 0.001(3) -0.015(3) -0.006(3)
O1 0.018(3) 0.022(4) 0.025(3) 0.005(3) -0.012(3) 0.001(3)
O28 0.016(3) 0.029(4) 0.030(4) -0.006(3) -0.010(3) -0.003(3)
O8 0.018(3) 0.023(3) 0.027(3) 0.000(2) -0.016(3) -0.003(2)
O18 0.014(3) 0.027(4) 0.029(4) -0.006(3) -0.006(3) -0.003(3)
O24 0.022(4) 0.021(4) 0.031(4) -0.001(3) -0.019(3) 0.004(3)
O27 0.014(3) 0.030(4) 0.027(4) -0.003(3) -0.007(3) -0.005(3)
O16 0.018(4) 0.027(4) 0.033(4) -0.013(3) -0.008(3) 0.002(3)
O19 0.022(4) 0.023(4) 0.037(4) -0.012(3) -0.014(3) 0.002(3)
O25 0.039(4) 0.033(4) 0.021(4) 0.005(3) -0.016(3) -0.006(3)
O21 0.022(4) 0.029(4) 0.038(4) -0.011(3) -0.021(3) 0.001(3)
O4 0.017(4) 0.029(4) 0.026(3) 0.003(3) -0.007(3) -0.001(3)
O12 0.012(3) 0.038(5) 0.039(4) -0.006(3) -0.016(3) 0.002(3)
O9 0.032(3) 0.031(3) 0.030(3) 0.002(3) -0.023(2) -0.004(3)
O11 0.021(4) 0.022(4) 0.027(3) 0.006(3) -0.010(3) -0.005(3)
O5 0.026(3) 0.021(3) 0.048(4) 0.000(3) -0.026(3) -0.005(3)
O3 0.021(4) 0.025(4) 0.031(4) -0.001(3) -0.011(3) -0.007(3)
O22 0.030(4) 0.018(4) 0.050(4) -0.002(3) -0.027(3) -0.005(3)
N2 0.020(4) 0.028(5) 0.019(4) -0.007(4) -0.012(4) -0.005(4)
O30 0.007(3) 0.075(6) 0.034(4) -0.023(4) -0.007(3) 0.008(4)
N5 0.023(5) 0.022(5) 0.031(5) -0.007(4) -0.016(4) 0.004(4)
N6 0.015(4) 0.018(5) 0.039(5) -0.006(4) -0.015(4) 0.002(4)
O15 0.028(4) 0.048(5) 0.059(5) -0.028(4) 0.008(4) -0.006(4)
N3 0.026(5) 0.031(5) 0.017(4) -0.002(4) -0.007(4) -0.001(4)
O10 0.035(3) 0.040(4) 0.040(3) 0.008(3) -0.031(3) -0.009(3)
N1 0.021(5) 0.028(5) 0.029(4) -0.002(4) -0.013(4) -0.001(4)
N4 0.039(6) 0.018(5) 0.047(5) -0.002(4) -0.029(5) -0.004(4)
O26 0.012(4) 0.078(6) 0.033(4) 0.011(4) -0.012(3) -0.008(4)
C16 0.017(4) 0.021(3) 0.026(4) -0.003(3) -0.012(3) 0.001(3)
N9 0.024(5) 0.051(7) 0.072(7) -0.033(6) -0.024(5) 0.008(5)
C53 0.015(5) 0.027(6) 0.025(5) -0.010(5) -0.014(5) 0.003(5)
N3S 0.047(6) 0.057(7) 0.025(5) -0.004(5) -0.005(5) -0.027(5)
C60 0.019(3) 0.024(6) 0.030(3) -0.001(3) -0.012(2) -0.002(3)
C54 0.017(5) 0.024(6) 0.033(6) -0.003(5) -0.015(5) 0.000(5)
C21 0.020(4) 0.022(3) 0.024(4) -0.003(3) -0.011(3) -0.002(3)
N8 0.032(6) 0.064(8) 0.074(7) 0.029(6) -0.034(6) -0.019(5)
C61 0.012(3) 0.021(5) 0.032(3) -0.002(3) -0.012(2) 0.000(3)
C1 0.022(6) 0.034(7) 0.024(5) -0.001(5) -0.010(5) 0.010(5)
C58 0.020(3) 0.022(6) 0.034(3) -0.004(3) -0.013(2) -0.003(3)
C13 0.019(4) 0.022(3) 0.033(4) 0.001(3) -0.016(4) -0.005(3)
N18S 0.028(5) 0.041(7) 0.047(6) -0.005(5) 0.002(5) -0.006(5)
C24 0.023(6) 0.027(6) 0.034(6) -0.005(5) -0.018(5) 0.003(5)
C46 0.014(6) 0.042(8) 0.031(6) -0.010(6) -0.009(5) 0.008(5)
C57 0.016(3) 0.027(6) 0.030(3) -0.003(3) -0.009(3) -0.004(3)
C52 0.018(5) 0.014(5) 0.041(6) -0.005(5) -0.013(5) -0.002(4)
C63 0.020(3) 0.016(5) 0.032(5) -0.006(4) -0.012(3) -0.002(3)
C2 0.027(6) 0.049(8) 0.021(5) 0.000(5) -0.011(5) -0.013(5)
C9 0.015(5) 0.053(8) 0.028(6) -0.022(6) -0.005(5) 0.006(5)
C19 0.024(4) 0.024(4) 0.031(4) 0.001(3) -0.017(4) -0.003(3)
C51 0.024(6) 0.019(6) 0.028(5) -0.007(5) -0.010(5) -0.004(5)
C17 0.025(4) 0.020(4) 0.035(4) 0.001(3) -0.020(4) 0.000(3)
C50 0.019(5) 0.026(6) 0.025(5) 0.000(5) -0.011(4) -0.002(5)
C8 0.028(6) 0.040(7) 0.018(5) -0.013(5) -0.006(5) -0.004(5)
C47 0.018(5) 0.021(6) 0.031(5) -0.008(5) -0.015(5) 0.006(5)
C26 0.037(7) 0.030(7) 0.038(6) -0.006(6) -0.018(5) -0.003(6)
C14 0.021(4) 0.022(3) 0.028(4) -0.001(3) -0.014(3) -0.001(3)
C3 0.025(6) 0.032(6) 0.023(5) -0.006(5) -0.009(5) -0.005(5)
C12 0.025(6) 0.034(7) 0.029(6) -0.005(5) -0.012(5) 0.001(5)
C25 0.026(6) 0.026(7) 0.049(7) -0.010(6) -0.009(5) 0.001(5)
C20 0.033(3) 0.032(3) 0.032(3) 0.002(3) -0.023(3) -0.004(3)
C43 0.034(6) 0.034(7) 0.034(6) -0.012(5) -0.014(5) 0.001(5)
C18 0.025(4) 0.024(4) 0.031(4) 0.002(3) -0.018(4) -0.002(3)
C15 0.023(4) 0.022(3) 0.031(4) -0.001(3) -0.019(4) -0.001(3)
C59 0.021(3) 0.021(5) 0.030(3) -0.002(3) -0.014(2) -0.002(3)
C62 0.022(4) 0.020(6) 0.035(4) -0.008(3) -0.008(3) -0.004(4)
C48 0.011(5) 0.025(6) 0.029(5) -0.007(5) -0.009(4) -0.003(4)
C5 0.020(5) 0.030(7) 0.023(5) 0.015(5) -0.011(5) -0.002(5)
C49 0.017(5) 0.025(6) 0.030(5) -0.013(5) -0.010(5) 0.000(5)
C10 0.029(6) 0.037(7) 0.037(6) -0.016(5) -0.022(5) 0.010(5)
C38 0.020(6) 0.028(7) 0.039(6) -0.012(5) -0.006(5) 0.009(5)
C27 0.043(7) 0.034(7) 0.047(7) -0.011(6) -0.030(6) 0.015(6)
C29 0.043(7) 0.019(6) 0.047(7) -0.006(5) -0.033(6) 0.000(5)
C33 0.030(6) 0.029(7) 0.062(8) -0.013(6) -0.010(6) 0.002(5)
C35 0.039(7) 0.041(8) 0.031(6) -0.005(6) -0.012(5) 0.003(6)
C30 0.045(7) 0.035(7) 0.040(7) 0.007(6) -0.022(6) 0.007(6)
C7 0.024(6) 0.057(8) 0.026(6) -0.010(6) 0.004(5) -0.020(6)
C11 0.011(5) 0.050(8) 0.031(6) -0.006(5) -0.014(5) -0.001(5)
C41 0.029(6) 0.027(7) 0.030(6) 0.005(5) -0.004(5) -0.003(5)
O16S 0.089(8) 0.075(8) 0.082(7) 0.010(6) -0.046(6) -0.033(6)
C56 0.016(3) 0.015(5) 0.032(3) -0.002(3) -0.011(2) -0.003(3)
C44 0.030(6) 0.034(7) 0.044(6) -0.020(6) -0.019(5) 0.008(5)
C36 0.029(6) 0.042(8) 0.026(6) 0.001(5) -0.011(5) 0.013(6)
C42 0.027(6) 0.030(7) 0.039(6) 0.000(5) -0.020(5) -0.001(5)
C37 0.037(7) 0.026(7) 0.041(7) 0.003(5) -0.014(6) 0.004(5)
C39 0.034(7) 0.046(8) 0.029(6) 0.013(5) -0.004(5) 0.007(6)
C4 0.031(6) 0.051(8) 0.016(5) -0.011(5) -0.004(5) 0.001(6)
C34 0.032(7) 0.050(8) 0.046(7) -0.010(6) -0.023(6) -0.010(6)
N13S 0.064(7) 0.124(8) 0.068(6) -0.001(6) -0.022(5) -0.029(6)
C40 0.043(7) 0.037(7) 0.041(7) 0.009(6) -0.015(6) -0.005(6)
C45 0.037(7) 0.029(7) 0.055(7) -0.020(6) -0.022(6) 0.005(5)
O1S 0.059(7) 0.168(12) 0.097(8) -0.089(8) 0.007(6) -0.035(7)
C55 0.028(5) 0.031(6) 0.037(4) 0.001(4) -0.018(4) -0.012(5)
C6 0.024(6) 0.064(9) 0.013(5) 0.003(5) 0.004(4) -0.019(6)
C64 0.025(7) 0.055(9) 0.107(11) -0.025(8) -0.006(7) -0.008(6)
C28 0.055(8) 0.030(7) 0.063(7) -0.017(6) -0.044(7) 0.005(6)
C32 0.037(7) 0.032(7) 0.037(6) -0.002(5) -0.008(6) 0.004(6)
C22 0.042(7) 0.052(9) 0.047(7) -0.008(7) -0.013(6) -0.012(6)
C31 0.041(7) 0.044(8) 0.055(7) -0.009(6) -0.030(6) 0.004(6)
C23 0.051(8) 0.044(8) 0.034(6) -0.001(6) -0.017(6) -0.008(6)
C4S 0.072(10) 0.047(9) 0.061(8) -0.019(7) -0.032(7) -0.009(7)
C5S 0.042(8) 0.054(9) 0.064(8) -0.011(7) -0.017(7) -0.006(7)
C20S 0.061(9) 0.074(11) 0.050(8) -0.010(8) -0.017(7) 0.017(8)
C19S 0.048(8) 0.069(10) 0.057(8) -0.016(7) -0.005(7) 0.006(7)
C69 0.061(9) 0.045(9) 0.132(12) -0.001(9) -0.057(9) -0.009(7)
C2S 0.078(11) 0.092(13) 0.065(10) -0.042(9) -0.010(9) -0.046(10)
C17S 0.088(12) 0.069(12) 0.057(9) 0.008(8) -0.023(9) -0.040(9)
C12S 0.089(10) 0.135(9) 0.095(8) -0.015(7) -0.025(7) -0.036(7)
O11S 0.145(11) 0.188(11) 0.116(8) -0.046(8) -0.004(7) -0.065(8)
C65 0.104(12) 0.085(12) 0.083(10) -0.012(9) -0.079(9) 0.002(9)
C15S 0.073(9) 0.120(10) 0.082(8) -0.011(7) -0.004(6) -0.027(7)
C68 0.041(9) 0.062(11) 0.123(12) 0.014(9) -0.013(9) -0.009(8)
C14S 0.083(9) 0.160(12) 0.076(6) -0.014(7) -0.008(6) -0.044(8)

loop_
_atom_type_symbol
_atom_type_description
_atom_type_scat_dispersion_real
_atom_type_scat_dispersion_imag
_atom_type_scat_source
C C 0.0033 0.0016 'International Tables Vol C Tables 4.2.6.8 and 6.1.1.4'
H H 0.0000 0.0000 'International Tables Vol C Tables 4.2.6.8 and 6.1.1.4'
Mo Mo -1.6832 0.6857 'International Tables Vol C Tables 4.2.6.8 and 6.1.1.4'
N N 0.0061 0.0033 'International Tables Vol C Tables 4.2.6.8 and 6.1.1.4'
O O 0.0106 0.0060 'International Tables Vol C Tables 4.2.6.8 and 6.1.1.4'

loop_
_geom_angle_atom_site_label_1
_geom_angle_atom_site_label_2
_geom_angle_atom_site_label_3
_geom_angle
_geom_angle_site_symmetry_1
_geom_angle_site_symmetry_3
_geom_angle_publ_flag
O23 Mo5 Mo6 49.05(17) . . ?
O23 Mo5 O20 156.3(2) . . ?
O23 Mo5 O7 80.2(2) . 2_566 ?
O23 Mo5 N2 86.4(3) . 2_566 ?
O20 Mo5 Mo6 134.78(15) . . ?
O20 Mo5 O7 77.1(2) . 2_566 ?
O20 Mo5 N2 81.7(2) . 2_566 ?
O7 Mo5 Mo6 86.35(15) 2_566 . ?
O24 Mo5 Mo6 48.76(17) . . ?
O24 Mo5 O23 96.5(2) . . ?
O24 Mo5 O20 87.1(2) . . ?
O24 Mo5 O7 82.5(2) . 2_566 ?
O24 Mo5 N2 157.3(3) . 2_566 ?
O21 Mo5 Mo6 105.0(2) . . ?
O21 Mo5 O23 104.7(3) . . ?
O21 Mo5 O20 96.5(3) . . ?
O21 Mo5 O7 168.3(3) . 2_566 ?
O21 Mo5 O24 107.1(3) . . ?
O21 Mo5 N2 93.7(3) . 2_566 ?
N2 Mo5 Mo6 134.50(19) 2_566 . ?
N2 Mo5 O7 75.8(2) 2_566 2_566 ?
O14 Mo3 Mo4 48.73(17) . . ?
O14 Mo3 O13 96.2(2) . . ?
O14 Mo3 O27 80.2(2) . 2_566 ?
O14 Mo3 O9 154.5(2) . . ?
O14 Mo3 N3 85.7(3) . . ?
O13 Mo3 Mo4 48.99(16) . . ?
O13 Mo3 O27 81.0(2) . 2_566 ?
O13 Mo3 O9 88.2(2) . . ?
O13 Mo3 N3 158.9(2) . . ?
O27 Mo3 Mo4 85.74(14) 2_566 . ?
O9 Mo3 Mo4 135.76(17) . . ?
O9 Mo3 O27 75.6(2) . 2_566 ?
O9 Mo3 N3 81.6(3) . . ?
O11 Mo3 Mo4 104.62(18) . . ?
O11 Mo3 O14 105.7(2) . . ?
O11 Mo3 O13 106.4(3) . . ?
O11 Mo3 O27 169.6(2) . 2_566 ?
O11 Mo3 O9 97.1(2) . . ?
O11 Mo3 N3 93.2(3) . . ?
N3 Mo3 Mo4 133.8(2) . . ?
N3 Mo3 O27 78.5(2) . 2_566 ?
O14 Mo4 Mo3 48.71(16) . . ?
O14 Mo4 O13 96.3(2) . . ?
O14 Mo4 O28 80.3(2) . 2_566 ?
O14 Mo4 O16 154.5(3) . . ?
O14 Mo4 N5 86.0(3) . . ?
O13 Mo4 Mo3 49.11(17) . . ?
O13 Mo4 O28 81.8(2) . 2_566 ?
O13 Mo4 O16 89.2(2) . . ?
O13 Mo4 N5 159.9(2) . . ?
O28 Mo4 Mo3 86.40(14) 2_566 . ?
O16 Mo4 Mo3 136.95(16) . . ?
O16 Mo4 O28 75.9(2) . 2_566 ?
O16 Mo4 N5 80.7(3) . . ?
O12 Mo4 Mo3 104.12(19) . . ?
O12 Mo4 O14 105.6(3) . . ?
O12 Mo4 O13 105.8(3) . . ?
O12 Mo4 O28 169.4(2) . 2_566 ?
O12 Mo4 O16 96.7(3) . . ?
O12 Mo4 N5 92.6(3) . . ?
N5 Mo4 Mo3 134.3(2) . . ?
N5 Mo4 O28 79.0(2) . 2_566 ?
O2 Mo1 Mo2 48.83(17) . . ?
O2 Mo1 O29 153.5(2) . . ?
O2 Mo1 O17 79.3(2) . 2_566 ?
O2 Mo1 O1 95.7(2) . . ?
O2 Mo1 N6 86.6(2) . 2_566 ?
O29 Mo1 Mo2 135.92(17) . . ?
O29 Mo1 O17 75.5(2) . 2_566 ?
O29 Mo1 N6 80.3(2) . 2_566 ?
O17 Mo1 Mo2 86.26(15) 2_566 . ?
O1 Mo1 Mo2 48.40(16) . . ?
O1 Mo1 O29 89.1(2) . . ?
O1 Mo1 O17 82.6(2) . 2_566 ?
O1 Mo1 N6 159.5(3) . 2_566 ?
O3 Mo1 Mo2 104.6(2) . . ?
O3 Mo1 O2 105.4(3) . . ?
O3 Mo1 O29 98.1(3) . . ?
O3 Mo1 O17 168.6(2) . 2_566 ?
O3 Mo1 O1 106.9(3) . . ?
O3 Mo1 N6 92.0(3) . 2_566 ?
N6 Mo1 Mo2 134.89(19) 2_566 . ?
N6 Mo1 O17 77.8(2) 2_566 2_566 ?
O6 Mo2 Mo1 135.17(15) . . ?
O6 Mo2 O18 76.0(2) . 2_566 ?
O6 Mo2 N1 80.2(2) . . ?
O2 Mo2 Mo1 48.79(16) . . ?
O2 Mo2 O6 154.7(2) . . ?
O2 Mo2 O18 79.8(2) . 2_566 ?
O2 Mo2 N1 87.4(3) . . ?
O1 Mo2 Mo1 49.02(16) . . ?
O1 Mo2 O6 87.5(2) . . ?
O1 Mo2 O2 96.3(2) . . ?
O1 Mo2 O18 81.9(2) . 2_566 ?
O1 Mo2 N1 157.4(3) . . ?
O18 Mo2 Mo1 86.20(15) 2_566 . ?
O4 Mo2 Mo1 105.3(2) . . ?
O4 Mo2 O6 97.1(3) . . ?
O4 Mo2 O2 105.4(3) . . ?
O4 Mo2 O1 107.8(3) . . ?
O4 Mo2 O18 168.1(3) . 2_566 ?
O4 Mo2 N1 92.5(3) . . ?
N1 Mo2 Mo1 135.42(19) . . ?
N1 Mo2 O18 76.8(2) . 2_566 ?
O23 Mo6 Mo5 48.73(16) . . ?
O23 Mo6 O8 79.6(2) . 2_566 ?
O23 Mo6 O25 154.2(2) . . ?
O23 Mo6 N4 86.3(3) . 2_566 ?
O8 Mo6 Mo5 86.06(14) 2_566 . ?
O24 Mo6 Mo5 48.39(16) . . ?
O24 Mo6 O23 95.8(2) . . ?
O24 Mo6 O8 82.9(2) . 2_566 ?
O24 Mo6 O25 89.0(2) . . ?
O24 Mo6 N4 160.1(3) . 2_566 ?
O25 Mo6 Mo5 135.83(18) . . ?
O25 Mo6 O8 75.9(2) . 2_566 ?
O25 Mo6 N4 80.9(3) . 2_566 ?
O22 Mo6 Mo5 103.69(19) . . ?
O22 Mo6 O23 104.8(3) . . ?
O22 Mo6 O8 169.9(2) . 2_566 ?
O22 Mo6 O24 105.4(3) . . ?
O22 Mo6 O25 98.2(3) . . ?
O22 Mo6 N4 93.1(3) . 2_566 ?
N4 Mo6 Mo5 134.5(2) 2_566 . ?
N4 Mo6 O8 78.1(2) 2_566 2_566 ?
C13 O6 Mo2 124.9(5) . . ?
Mo1 O2 Mo2 82.4(2) . . ?
C62 O29 Mo1 129.1(6) . . ?
Mo3 O14 Mo4 82.6(2) . . ?
Mo5 O23 Mo6 82.2(2) . . ?
C53 O20 Mo5 123.6(6) . . ?
C54 O17 Mo1 120.7(6) . 2_566 ?
Mo4 O13 Mo3 81.9(2) . . ?
C21 O7 Mo5 120.6(6) . 2_566 ?
Mo2 O1 Mo1 82.6(2) . . ?
C63 O28 Mo4 122.0(6) . 2_566 ?
C21 O8 Mo6 120.3(5) . 2_566 ?
C54 O18 Mo2 120.7(6) . 2_566 ?
Mo5 O24 Mo6 82.8(2) . . ?
C63 O27 Mo3 121.4(5) . 2_566 ?
C46 O16 Mo4 129.3(6) . . ?
C55 O25 Mo6 131.3(6) . . ?
C20 O9 Mo3 130.0(6) . . ?
C10 N2 Mo5 121.4(6) . 2_566 ?
C11 N2 Mo5 121.6(6) . 2_566 ?
C11 N2 C10 116.8(8) . . ?
C38 N5 Mo4 122.5(6) . . ?
C38 N5 C34 116.8(9) . . ?
C34 N5 Mo4 120.7(7) . . ?
C43 N6 Mo1 121.7(6) . 2_566 ?
C43 N6 C44 117.8(8) . . ?
C44 N6 Mo1 120.4(6) . 2_566 ?
C26 N3 Mo3 124.5(6) . . ?
C26 N3 C22 116.2(9) . . ?
C22 N3 Mo3 119.3(7) . . ?
C1 N1 Mo2 121.9(6) . . ?
C1 N1 C5 117.3(8) . . ?
C5 N1 Mo2 120.6(6) . . ?
C32 N4 Mo6 121.3(7) . 2_566 ?
C32 N4 C31 117.3(9) . . ?
C31 N4 Mo6 121.4(7) . 2_566 ?
C17 C16 C21 119.6(8) . . ?
C15 C16 C21 120.5(7) . . ?
C15 C16 C17 119.8(8) . . ?
H9A N9 H9B 107.7 . . ?
C64 N9 H9A 108.8 . . ?
C64 N9 H9B 108.8 . . ?
C64 N9 C65 113.9(9) . . ?
C65 N9 H9A 108.8 . . ?
C65 N9 H9B 108.8 . . ?
O20 C53 C49 117.4(9) . . ?
O19 C53 O20 125.0(9) . . ?
O19 C53 C49 117.6(8) . . ?
C5S N3S C4S 119.3(9) . . ?
C2S N3S C4S 120.7(11) . . ?
C2S N3S C5S 119.8(11) . . ?
C61 C60 C62 119.7(8) . . ?
C59 C60 C61 118.8(8) . . ?
C59 C60 C62 121.5(8) . . ?
O17 C54 O18 125.9(9) . . ?
O17 C54 C51 118.2(8) . . ?
O18 C54 C51 115.9(9) . . ?
O7 C21 C16 115.9(8) . . ?
O8 C21 O7 126.3(8) . . ?
O8 C21 C16 117.8(7) . . ?
H8A N8 H8B 107.8 . . ?
C69 N8 H8A 109.0 . . ?
C69 N8 H8B 109.0 . . ?
C69 N8 C68 112.9(10) . . ?
C68 N8 H8A 109.0 . . ?
C68 N8 H8B 109.0 . . ?
C60 C61 H61 119.5 . . ?
C56 C61 C60 121.0(8) . . ?
C56 C61 H61 119.5 . . ?
N1 C1 H1 118.8 . . ?
N1 C1 C2 122.3(9) . . ?
C2 C1 H1 118.8 . . ?
C57 C58 C63 119.0(8) . . ?
C59 C58 C57 120.8(8) . . ?
C59 C58 C63 120.0(7) . . ?
O6 C13 C14 115.3(8) . . ?
O5 C13 O6 124.4(9) . . ?
O5 C13 C14 120.3(8) . . ?
C20S N18S C19S 117.2(9) . . ?
C17S N18S C20S 120.6(11) . . ?
C17S N18S C19S 122.2(11) . . ?
C25 C24 C27 122.2(10) . . ?
C23 C24 C25 116.8(10) . . ?
C23 C24 C27 121.0(9) . . ?
O16 C46 C47 113.0(9) . . ?
O15 C46 O16 128.0(9) . . ?
O15 C46 C47 119.0(10) . . ?
C58 C57 H57 120.2 . . ?
C58 C57 C56 119.7(8) . . ?
C56 C57 H57 120.2 . . ?
C51 C52 H52 120.0 . . ?
C51 C52 C47 120.0(9) . . ?
C47 C52 H52 120.0 . . ?
O28 C63 C58 116.9(8) . . ?
O27 C63 O28 123.9(8) . . ?
O27 C63 C58 119.1(7) . . ?
C1 C2 H2 119.5 . . ?
C3 C2 C1 121.1(9) . . ?
C3 C2 H2 119.5 . . ?
C8 C9 H9 119.8 . . ?
C10 C9 H9 119.8 . . ?
C10 C9 C8 120.3(9) . . ?
C14 C19 H19 119.8 . . ?
C18 C19 H19 119.8 . . ?
C18 C19 C14 120.3(8) . . ?
C52 C51 C54 119.4(8) . . ?
C50 C51 C54 120.1(8) . . ?
C50 C51 C52 120.4(9) . . ?
C16 C17 H17 119.7 . . ?
C18 C17 C16 120.5(9) . . ?
C18 C17 H17 119.7 . . ?
C51 C50 H50 120.1 . . ?
C51 C50 C49 119.7(8) . . ?
C49 C50 H50 120.1 . . ?
C9 C8 C7 120.9(9) . . ?
C12 C8 C9 116.6(9) . . ?
C12 C8 C7 122.5(9) . . ?
C52 C47 C46 121.1(9) . . ?
C48 C47 C46 119.6(9) . . ?
C48 C47 C52 119.3(8) . . ?
N3 C26 H26 118.3 . . ?
N3 C26 C25 123.5(10) . . ?
C25 C26 H26 118.3 . . ?
C19 C14 C13 118.8(8) . . ?
C15 C14 C13 121.7(7) . . ?
C15 C14 C19 119.3(8) . . ?
C2 C3 C4 115.9(8) . . ?
C2 C3 C6 121.6(8) . . ?
C4 C3 C6 122.5(9) . . ?
C8 C12 H12 120.0 . . ?
C11 C12 C8 120.0(9) . . ?
C11 C12 H12 120.0 . . ?
C24 C25 H25 120.0 . . ?
C26 C25 C24 120.0(10) . . ?
C26 C25 H25 120.0 . . ?
O9 C20 C18 114.1(8) . . ?
O10 C20 O9 125.6(8) . . ?
O10 C20 C18 120.3(9) . . ?
N6 C43 H43 118.7 . . ?
N6 C43 C42 122.6(9) . . ?
C42 C43 H43 118.7 . . ?
C19 C18 C20 118.7(8) . . ?
C17 C18 C19 119.7(8) . . ?
C17 C18 C20 121.6(9) . . ?
C16 C15 C14 120.3(8) . . ?
C16 C15 H15 119.9 . . ?
C14 C15 H15 119.9 . . ?
C60 C59 H59 120.1 . . ?
C58 C59 C60 119.9(8) . . ?
C58 C59 H59 120.1 . . ?
O29 C62 C60 114.7(8) . . ?
O30 C62 O29 125.6(8) . . ?
O30 C62 C60 119.7(8) . . ?
C47 C48 H48 119.6 . . ?
C49 C48 C47 120.8(9) . . ?
C49 C48 H48 119.6 . . ?
N1 C5 H5 118.6 . . ?
N1 C5 C4 122.8(8) . . ?
C4 C5 H5 118.6 . . ?
C50 C49 C53 119.4(8) . . ?
C48 C49 C53 120.7(9) . . ?
C48 C49 C50 119.7(9) . . ?
N2 C10 C9 122.2(9) . . ?
N2 C10 H10 118.9 . . ?
C9 C10 H10 118.9 . . ?
N5 C38 H38 118.5 . . ?
N5 C38 C37 123.0(9) . . ?
C37 C38 H38 118.5 . . ?
C24 C27 H27A 108.7 . . ?
C24 C27 H27B 108.7 . . ?
H27A C27 H27B 107.6 . . ?
C28 C27 C24 114.2(8) . . ?
C28 C27 H27A 108.7 . . ?
C28 C27 H27B 108.7 . . ?
C33 C29 C28 120.0(10) . . ?
C30 C29 C33 117.9(9) . . ?
C30 C29 C28 122.1(10) . . ?
C29 C33 H33 119.9 . . ?
C29 C33 C32 120.2(10) . . ?
C32 C33 H33 119.9 . . ?
C36 C35 H35 120.3 . . ?
C36 C35 C34 119.5(10) . . ?
C34 C35 H35 120.3 . . ?
C29 C30 H30 120.0 . . ?
C29 C30 C31 120.0(10) . . ?
C31 C30 H30 120.0 . . ?
C8 C7 H7A 108.7 . . ?
C8 C7 H7B 108.7 . . ?
C8 C7 C6 114.3(8) . . ?
H7A C7 H7B 107.6 . . ?
C6 C7 H7A 108.7 . . ?
C6 C7 H7B 108.7 . . ?
N2 C11 C12 124.0(8) . . ?
N2 C11 H11 118.0 . . ?
C12 C11 H11 118.0 . . ?
C42 C41 C40 124.2(9) . . ?
C45 C41 C42 114.8(9) . . ?
C45 C41 C40 121.0(10) . . ?
C61 C56 C57 119.7(8) . . ?
C61 C56 C55 119.8(8) . . ?
C57 C56 C55 120.4(8) . . ?
N6 C44 H44 118.2 . . ?
N6 C44 C45 123.7(9) . . ?
C45 C44 H44 118.2 . . ?
C35 C36 C39 122.3(9) . . ?
C37 C36 C35 118.1(10) . . ?
C37 C36 C39 119.6(11) . . ?
C43 C42 C41 120.8(9) . . ?
C43 C42 H42 119.6 . . ?
C41 C42 H42 119.6 . . ?
C38 C37 H37 120.7 . . ?
C36 C37 C38 118.7(10) . . ?
C36 C37 H37 120.7 . . ?
C36 C39 H39A 108.8 . . ?
C36 C39 H39B 108.8 . . ?
C36 C39 C40 113.7(8) . . ?
H39A C39 H39B 107.7 . . ?
C40 C39 H39A 108.8 . . ?
C40 C39 H39B 108.8 . . ?
C3 C4 H4 119.7 . . ?
C5 C4 C3 120.6(9) . . ?
C5 C4 H4 119.7 . . ?
N5 C34 C35 123.9(10) . . ?
N5 C34 H34 118.0 . . ?
C35 C34 H34 118.0 . . ?
C12S N13S C15S 126.6(14) . . ?
C12S N13S C14S 117.6(15) . . ?
C14S N13S C15S 115.0(13) . . ?
C41 C40 C39 114.0(9) . . ?
C41 C40 H40A 108.8 . . ?
C41 C40 H40B 108.8 . . ?
C39 C40 H40A 108.8 . . ?
C39 C40 H40B 108.8 . . ?
H40A C40 H40B 107.6 . . ?
C41 C45 H45 119.9 . . ?
C44 C45 C41 120.3(10) . . ?
C44 C45 H45 119.9 . . ?
O25 C55 C56 114.5(8) . . ?
O26 C55 O25 125.8(8) . . ?
O26 C55 C56 119.7(9) . . ?
C3 C6 C7 115.7(8) . . ?
C3 C6 H6A 108.3 . . ?
C3 C6 H6B 108.3 . . ?
C7 C6 H6A 108.3 . . ?
C7 C6 H6B 108.3 . . ?
H6A C6 H6B 107.4 . . ?
N9 C64 H64A 109.5 . . ?
N9 C64 H64B 109.5 . . ?
N9 C64 H64C 109.5 . . ?
H64A C64 H64B 109.5 . . ?
H64A C64 H64C 109.5 . . ?
H64B C64 H64C 109.5 . . ?
C27 C28 C29 113.8(9) . . ?
C27 C28 H28A 108.8 . . ?
C27 C28 H28B 108.8 . . ?
C29 C28 H28A 108.8 . . ?
C29 C28 H28B 108.8 . . ?
H28A C28 H28B 107.7 . . ?
N4 C32 C33 121.1(10) . . ?
N4 C32 H32 119.4 . . ?
C33 C32 H32 119.4 . . ?
N3 C22 H22 118.5 . . ?
N3 C22 C23 123.0(11) . . ?
C23 C22 H22 118.5 . . ?
N4 C31 C30 123.5(11) . . ?
N4 C31 H31 118.3 . . ?
C30 C31 H31 118.3 . . ?
C10S N8S C9S 118.2(11) . . ?
C7S N8S C10S 118.7(15) . . ?
C7S N8S C9S 122.9(15) . . ?
C24 C23 C22 120.3(10) . . ?
C24 C23 H23 119.9 . . ?
C22 C23 H23 119.9 . . ?
N3S C4S H4SA 109.5 . . ?
N3S C4S H4SB 109.5 . . ?
N3S C4S H4SC 109.5 . . ?
H4SA C4S H4SB 109.5 . . ?
H4SA C4S H4SC 109.5 . . ?
H4SB C4S H4SC 109.5 . . ?
N3S C5S H5SA 109.5 . . ?
N3S C5S H5SB 109.5 . . ?
N3S C5S H5SC 109.5 . . ?
H5SA C5S H5SB 109.5 . . ?
H5SA C5S H5SC 109.5 . . ?
H5SB C5S H5SC 109.5 . . ?
N18S C20S H20A 109.5 . . ?
N18S C20S H20B 109.5 . . ?
N18S C20S H20C 109.5 . . ?
H20A C20S H20B 109.5 . . ?
H20A C20S H20C 109.5 . . ?
H20B C20S H20C 109.5 . . ?
N18S C19S H19A 109.5 . . ?
N18S C19S H19B 109.5 . . ?
N18S C19S H19C 109.5 . . ?
H19A C19S H19B 109.5 . . ?
H19A C19S H19C 109.5 . . ?
H19B C19S H19C 109.5 . . ?
N8 C69 H69A 109.5 . . ?
N8 C69 H69B 109.5 . . ?
N8 C69 H69C 109.5 . . ?
H69A C69 H69B 109.5 . . ?
H69A C69 H69C 109.5 . . ?
H69B C69 H69C 109.5 . . ?
N3S C2S H2S 117.2 . . ?
O1S C2S N3S 125.6(16) . . ?
O1S C2S H2S 117.2 . . ?
N18S C17S H17S 118.5 . . ?
O16S C17S N18S 123.0(14) . . ?
O16S C17S H17S 118.5 . . ?
N13S C12S H12S 122.1 . . ?
O11S C12S N13S 115.8(17) . . ?
O11S C12S H12S 122.1 . . ?
N9 C65 H65A 109.5 . . ?
N9 C65 H65B 109.5 . . ?
N9 C65 H65C 109.5 . . ?
H65A C65 H65B 109.5 . . ?
H65A C65 H65C 109.5 . . ?
H65B C65 H65C 109.5 . . ?
N8S C10S H10D 109.5 . . ?
N8S C10S H10E 109.5 . . ?
N8S C10S H10F 109.5 . . ?
H10D C10S H10E 109.5 . . ?
H10D C10S H10F 109.5 . . ?
H10E C10S H10F 109.5 . . ?
N13S C15S H15A 109.5 . . ?
N13S C15S H15B 109.5 . . ?
N13S C15S H15C 109.5 . . ?
H15A C15S H15B 109.5 . . ?
H15A C15S H15C 109.5 . . ?
H15B C15S H15C 109.5 . . ?
N8 C68 H68A 109.5 . . ?
N8 C68 H68B 109.5 . . ?
N8 C68 H68C 109.5 . . ?
H68A C68 H68B 109.5 . . ?
H68A C68 H68C 109.5 . . ?
H68B C68 H68C 109.5 . . ?
H67A C67 H67B 109.5 . . ?
H67A C67 H67C 109.5 . . ?
H67B C67 H67C 109.5 . . ?
N7 C67 H67A 109.5 . . ?
N7 C67 H67B 109.5 . . ?
N7 C67 H67C 109.5 . . ?
C67 N7 H7C 97.9 . . ?
C67 N7 H7D 97.9 . . ?
C67 N7 C66 154(2) . . ?
H7C N7 H7D 103.7 . . ?
C66 N7 H7C 97.9 . . ?
C66 N7 H7D 97.9 . . ?
N13S C14S H14A 109.5 . . ?
N13S C14S H14B 109.5 . . ?
N13S C14S H14C 109.5 . . ?
H14A C14S H14B 109.5 . . ?
H14A C14S H14C 109.5 . . ?
H14B C14S H14C 109.5 . . ?
N8S C7S O6S 123.6(18) . . ?
N8S C7S H7S 118.2 . . ?
O6S C7S H7S 118.2 . . ?
N7 C66 H66A 109.5 . . ?
N7 C66 H66B 109.5 . . ?
N7 C66 H66C 109.5 . . ?
H66A C66 H66B 109.5 . . ?
H66A C66 H66C 109.5 . . ?
H66B C66 H66C 109.5 . . ?
C10T N8T C9T 113(2) . . ?
C7T N8T C10T 124(3) . . ?
C7T N8T C9T 123(3) . . ?
N8T C10T H10A 109.5 . . ?
N8T C10T H10B 109.5 . . ?
N8T C10T H10C 109.5 . . ?
H10A C10T H10B 109.5 . . ?
H10A C10T H10C 109.5 . . ?
H10B C10T H10C 109.5 . . ?
N8T C9T H9TA 109.5 . . ?
N8T C9T H9TB 109.5 . . ?
N8T C9T H9TC 109.5 . . ?
H9TA C9T H9TB 109.5 . . ?
H9TA C9T H9TC 109.5 . . ?
H9TB C9T H9TC 109.5 . . ?
N8T C7T H7T 114.7 . . ?
N8T C7T O6T 131(3) . . ?
O6T C7T H7T 114.7 . . ?

loop_
_geom_bond_atom_site_label_1
_geom_bond_atom_site_label_2
_geom_bond_distance
_geom_bond_site_symmetry_2
_geom_bond_publ_flag
Mo5 Mo6 2.5484(11) . ?
Mo5 O23 1.933(5) . ?
Mo5 O20 2.094(6) . ?
Mo5 O7 2.253(6) 2_566 ?
Mo5 O24 1.920(5) . ?
Mo5 O21 1.705(5) . ?
Mo5 N2 2.237(7) 2_566 ?
Mo3 Mo4 2.5490(11) . ?
Mo3 O14 1.932(6) . ?
Mo3 O13 1.946(6) . ?
Mo3 O27 2.296(6) 2_566 ?
Mo3 O9 2.077(5) . ?
Mo3 O11 1.693(6) . ?
Mo3 N3 2.223(8) . ?
Mo4 O14 1.932(6) . ?
Mo4 O13 1.943(5) . ?
Mo4 O28 2.263(6) 2_566 ?
Mo4 O16 2.085(6) . ?
Mo4 O12 1.703(5) . ?
Mo4 N5 2.235(8) . ?
Mo1 Mo2 2.5531(12) . ?
Mo1 O2 1.938(5) . ?
Mo1 O29 2.085(5) . ?
Mo1 O17 2.279(6) 2_566 ?
Mo1 O1 1.944(5) . ?
Mo1 O3 1.691(6) . ?
Mo1 N6 2.244(7) 2_566 ?
Mo2 O6 2.095(6) . ?
Mo2 O2 1.939(6) . ?
Mo2 O1 1.925(5) . ?
Mo2 O18 2.268(6) 2_566 ?
Mo2 O4 1.698(6) . ?
Mo2 N1 2.245(7) . ?
Mo6 O23 1.943(6) . ?
Mo6 O8 2.274(6) 2_566 ?
Mo6 O24 1.931(6) . ?
Mo6 O25 2.077(5) . ?
Mo6 O22 1.702(6) . ?
Mo6 N4 2.235(8) 2_566 ?
O6 C13 1.301(9) . ?
O29 C62 1.290(9) . ?
O20 C53 1.274(10) . ?
O17 C54 1.252(10) . ?
O7 C21 1.270(9) . ?
O28 C63 1.274(9) . ?
O8 C21 1.251(10) . ?
O18 C54 1.279(10) . ?
O27 C63 1.260(10) . ?
O16 C46 1.262(12) . ?
O19 C53 1.257(10) . ?
O25 C55 1.275(10) . ?
O9 C20 1.275(11) . ?
O5 C13 1.232(10) . ?
N2 C10 1.353(10) . ?
N2 C11 1.334(10) . ?
O30 C62 1.230(10) . ?
N5 C38 1.327(11) . ?
N5 C34 1.331(11) . ?
N6 C43 1.331(10) . ?
N6 C44 1.331(11) . ?
O15 C46 1.226(12) . ?
N3 C26 1.318(12) . ?
N3 C22 1.343(11) . ?
O10 C20 1.238(11) . ?
N1 C1 1.334(10) . ?
N1 C5 1.345(11) . ?
N4 C32 1.328(11) . ?
N4 C31 1.337(12) . ?
O26 C55 1.242(10) . ?
C16 C21 1.515(12) . ?
C16 C17 1.399(10) . ?
C16 C15 1.385(12) . ?
N9 H9A 0.9100 . ?
N9 H9B 0.9100 . ?
N9 C64 1.460(13) . ?
N9 C65 1.502(12) . ?
C53 C49 1.482(12) . ?
N3S C4S 1.472(13) . ?
N3S C5S 1.453(12) . ?
N3S C2S 1.331(15) . ?
C60 C61 1.418(11) . ?
C60 C59 1.393(11) . ?
C60 C62 1.515(12) . ?
C54 C51 1.517(13) . ?
N8 H8A 0.9100 . ?
N8 H8B 0.9100 . ?
N8 C69 1.440(13) . ?
N8 C68 1.486(14) . ?
C61 H61 0.9500 . ?
C61 C56 1.366(11) . ?
C1 H1 0.9500 . ?
C1 C2 1.382(12) . ?
C58 C57 1.392(11) . ?
C58 C63 1.501(11) . ?
C58 C59 1.381(11) . ?
C13 C14 1.492(12) . ?
N18S C20S 1.440(13) . ?
N18S C19S 1.470(12) . ?
N18S C17S 1.337(14) . ?
C24 C25 1.384(12) . ?
C24 C27 1.510(12) . ?
C24 C23 1.352(13) . ?
C46 C47 1.528(12) . ?
C57 H57 0.9500 . ?
C57 C56 1.396(11) . ?
C52 H52 0.9500 . ?
C52 C51 1.389(11) . ?
C52 C47 1.402(12) . ?
C2 H2 0.9500 . ?
C2 C3 1.375(12) . ?
C9 H9 0.9500 . ?
C9 C8 1.398(12) . ?
C9 C10 1.375(13) . ?
C19 H19 0.9500 . ?
C19 C14 1.404(10) . ?
C19 C18 1.392(12) . ?
C51 C50 1.389(12) . ?
C17 H17 0.9500 . ?
C17 C18 1.382(12) . ?
C50 H50 0.9500 . ?
C50 C49 1.407(12) . ?
C8 C12 1.379(12) . ?
C8 C7 1.508(12) . ?
C47 C48 1.396(12) . ?
C26 H26 0.9500 . ?
C26 C25 1.372(12) . ?
C14 C15 1.397(12) . ?
C3 C4 1.392(12) . ?
C3 C6 1.492(12) . ?
C12 H12 0.9500 . ?
C12 C11 1.366(12) . ?
C25 H25 0.9500 . ?
C20 C18 1.496(11) . ?
C43 H43 0.9500 . ?
C43 C42 1.361(12) . ?
C15 H15 0.9500 . ?
C59 H59 0.9500 . ?
C48 H48 0.9500 . ?
C48 C49 1.381(11) . ?
C5 H5 0.9500 . ?
C5 C4 1.368(12) . ?
C10 H10 0.9500 . ?
C38 H38 0.9500 . ?
C38 C37 1.427(13) . ?
C27 H27A 0.9900 . ?
C27 H27B 0.9900 . ?
C27 C28 1.499(13) . ?
C29 C33 1.365(13) . ?
C29 C30 1.342(13) . ?
C29 C28 1.526(12) . ?
C33 H33 0.9500 . ?
C33 C32 1.395(12) . ?
C35 H35 0.9500 . ?
C35 C36 1.381(14) . ?
C35 C34 1.384(13) . ?
C30 H30 0.9500 . ?
C30 C31 1.359(13) . ?
C7 H7A 0.9900 . ?
C7 H7B 0.9900 . ?
C7 C6 1.532(13) . ?
C11 H11 0.9500 . ?
C41 C42 1.416(13) . ?
C41 C40 1.505(12) . ?
C41 C45 1.405(12) . ?
O16S C17S 1.245(14) . ?
C56 C55 1.507(11) . ?
C44 H44 0.9500 . ?
C44 C45 1.358(12) . ?
C36 C37 1.369(12) . ?
C36 C39 1.487(13) . ?
C42 H42 0.9500 . ?
C37 H37 0.9500 . ?
C39 H39A 0.9900 . ?
C39 H39B 0.9900 . ?
C39 C40 1.534(13) . ?
C4 H4 0.9500 . ?
C34 H34 0.9500 . ?
N13S C12S 1.42(2) . ?
N13S C15S 1.467(16) . ?
N13S C14S 1.434(15) . ?
C40 H40A 0.9900 . ?
C40 H40B 0.9900 . ?
C45 H45 0.9500 . ?
O1S C2S 1.223(15) . ?
C6 H6A 0.9900 . ?
C6 H6B 0.9900 . ?
C64 H64A 0.9800 . ?
C64 H64B 0.9800 . ?
C64 H64C 0.9800 . ?
C28 H28A 0.9900 . ?
C28 H28B 0.9900 . ?
C32 H32 0.9500 . ?
C22 H22 0.9500 . ?
C22 C23 1.378(13) . ?
C31 H31 0.9500 . ?
N8S C10S 1.424(18) . ?
N8S C9S 1.54(2) . ?
N8S C7S 1.340(19) . ?
C23 H23 0.9500 . ?
C4S H4SA 0.9800 . ?
C4S H4SB 0.9800 . ?
C4S H4SC 0.9800 . ?
C5S H5SA 0.9800 . ?
C5S H5SB 0.9800 . ?
C5S H5SC 0.9800 . ?
C20S H20A 0.9800 . ?
C20S H20B 0.9800 . ?
C20S H20C 0.9800 . ?
C19S H19A 0.9800 . ?
C19S H19B 0.9800 . ?
C19S H19C 0.9800 . ?
C69 H69A 0.9800 . ?
C69 H69B 0.9800 . ?
C69 H69C 0.9800 . ?
C2S H2S 0.9500 . ?
C17S H17S 0.9500 . ?
C12S H12S 0.9500 . ?
C12S O11S 1.261(16) . ?
C65 H65A 0.9800 . ?
C65 H65B 0.9800 . ?
C65 H65C 0.9800 . ?
C10S H10D 0.9800 . ?
C10S H10E 0.9800 . ?
C10S H10F 0.9800 . ?
C15S H15A 0.9800 . ?
C15S H15B 0.9800 . ?
C15S H15C 0.9800 . ?
C68 H68A 0.9800 . ?
C68 H68B 0.9800 . ?
C68 H68C 0.9800 . ?
C67 H67A 0.9800 . ?
C67 H67B 0.9800 . ?
C67 H67C 0.9800 . ?
C67 N7 1.268(14) . ?
N7 H7C 0.9100 . ?
N7 H7D 0.9100 . ?
N7 C66 1.456(15) . ?
C14S H14A 0.9800 . ?
C14S H14B 0.9800 . ?
C14S H14C 0.9800 . ?
O6S C7S 1.42(2) . ?
C7S H7S 0.9500 . ?
C66 H66A 0.9800 . ?
C66 H66B 0.9800 . ?
C66 H66C 0.9800 . ?
N8T C10T 1.43(3) . ?
N8T C9T 1.51(3) . ?
N8T C7T 1.35(3) . ?
C10T H10A 0.9800 . ?
C10T H10B 0.9800 . ?
C10T H10C 0.9800 . ?
C9T H9TA 0.9800 . ?
C9T H9TB 0.9800 . ?
C9T H9TC 0.9800 . ?
C7T H7T 0.9500 . ?
C7T O6T 1.47(3) . ?

loop_
_geom_torsion_atom_site_label_1
_geom_torsion_atom_site_label_2
_geom_torsion_atom_site_label_3
_geom_torsion_atom_site_label_4
_geom_torsion
_geom_torsion_site_symmetry_1
_geom_torsion_site_symmetry_2
_geom_torsion_site_symmetry_3
_geom_torsion_site_symmetry_4
_geom_torsion_publ_flag
Mo5 O20 C53 O19 22.0(11) . . . . ?
Mo5 O20 C53 C49 -158.3(5) . . . . ?
Mo5 O7 C21 O8 6.8(12) 2_566 . . . ?
Mo5 O7 C21 C16 -170.5(5) 2_566 . . . ?
Mo5 N2 C10 C9 -172.8(7) 2_566 . . . ?
Mo5 N2 C11 C12 171.5(7) 2_566 . . . ?
Mo3 O27 C63 O28 8.6(12) 2_566 . . . ?
Mo3 O27 C63 C58 -169.6(6) 2_566 . . . ?
Mo3 O9 C20 O10 11.0(16) . . . . ?
Mo3 O9 C20 C18 -168.8(5) . . . . ?
Mo3 N3 C26 C25 175.3(7) . . . . ?
Mo3 N3 C22 C23 -174.9(8) . . . . ?
Mo4 O28 C63 O27 -9.3(12) 2_566 . . . ?
Mo4 O28 C63 C58 169.0(6) 2_566 . . . ?
Mo4 O16 C46 O15 -8.0(15) . . . . ?
Mo4 O16 C46 C47 169.6(5) . . . . ?
Mo4 N5 C38 C37 -180.0(6) . . . . ?
Mo4 N5 C34 C35 178.2(7) . . . . ?
Mo1 O29 C62 O30 15.8(14) . . . . ?
Mo1 O29 C62 C60 -166.7(6) . . . . ?
Mo1 O17 C54 O18 7.0(12) 2_566 . . . ?
Mo1 O17 C54 C51 -170.4(5) 2_566 . . . ?
Mo1 N6 C43 C42 -175.2(7) 2_566 . . . ?
Mo1 N6 C44 C45 176.9(8) 2_566 . . . ?
Mo2 O6 C13 O5 -22.1(12) . . . . ?
Mo2 O6 C13 C14 160.8(6) . . . . ?
Mo2 O18 C54 O17 -6.0(12) 2_566 . . . ?
Mo2 O18 C54 C51 171.4(5) 2_566 . . . ?
Mo2 N1 C1 C2 -173.1(7) . . . . ?
Mo2 N1 C5 C4 173.9(7) . . . . ?
Mo6 O8 C21 O7 -7.6(12) 2_566 . . . ?
Mo6 O8 C21 C16 169.7(5) 2_566 . . . ?
Mo6 O25 C55 O26 -10.4(16) . . . . ?
Mo6 O25 C55 C56 169.8(6) . . . . ?
Mo6 N4 C32 C33 179.0(8) 2_566 . . . ?
Mo6 N4 C31 C30 -178.5(8) 2_566 . . . ?
O6 C13 C14 C19 177.3(8) . . . . ?
O6 C13 C14 C15 -7.8(13) . . . . ?
O20 C53 C49 C50 6.7(12) . . . . ?
O20 C53 C49 C48 -179.0(7) . . . . ?
O17 C54 C51 C52 1.8(12) . . . . ?
O17 C54 C51 C50 177.9(7) . . . . ?
O18 C54 C51 C52 -175.8(7) . . . . ?
O18 C54 C51 C50 0.3(12) . . . . ?
O16 C46 C47 C52 -7.6(12) . . . . ?
O16 C46 C47 C48 173.1(8) . . . . ?
O19 C53 C49 C50 -173.6(8) . . . . ?
O19 C53 C49 C48 0.7(12) . . . . ?
O9 C20 C18 C19 -173.2(9) . . . . ?
O9 C20 C18 C17 9.3(14) . . . . ?
O5 C13 C14 C19 0.1(13) . . . . ?
O5 C13 C14 C15 174.9(9) . . . . ?
N5 C38 C37 C36 0.6(14) . . . . ?
N6 C43 C42 C41 -2.2(16) . . . . ?
N6 C44 C45 C41 -1.0(17) . . . . ?
O15 C46 C47 C52 170.1(9) . . . . ?
O15 C46 C47 C48 -9.1(13) . . . . ?
N3 C26 C25 C24 1.7(15) . . . . ?
N3 C22 C23 C24 -2.4(16) . . . . ?
O10 C20 C18 C19 6.9(14) . . . . ?
O10 C20 C18 C17 -170.5(9) . . . . ?
N1 C1 C2 C3 -1.4(15) . . . . ?
N1 C5 C4 C3 -0.1(15) . . . . ?
C16 C17 C18 C19 -1.3(14) . . . . ?
C16 C17 C18 C20 176.1(8) . . . . ?
C60 C61 C56 C57 3.8(14) . . . . ?
C60 C61 C56 C55 -179.9(8) . . . . ?
C54 C51 C50 C49 -177.1(8) . . . . ?
C21 C16 C17 C18 -176.2(8) . . . . ?
C21 C16 C15 C14 176.2(8) . . . . ?
C61 C60 C59 C58 2.3(14) . . . . ?
C61 C60 C62 O29 -169.2(8) . . . . ?
C61 C60 C62 O30 8.5(14) . . . . ?
C61 C56 C55 O25 172.6(9) . . . . ?
C61 C56 C55 O26 -7.3(14) . . . . ?
C1 N1 C5 C4 -0.9(14) . . . . ?
C1 C2 C3 C4 0.4(14) . . . . ?
C1 C2 C3 C6 -180.0(9) . . . . ?
C58 C57 C56 C61 -3.5(14) . . . . ?
C58 C57 C56 C55 -179.7(9) . . . . ?
C13 C14 C15 C16 -173.5(8) . . . . ?
C24 C27 C28 C29 52.6(12) . . . . ?
C46 C47 C48 C49 179.9(7) . . . . ?
C57 C58 C63 O28 -176.7(8) . . . . ?
C57 C58 C63 O27 1.7(13) . . . . ?
C57 C58 C59 C60 -2.1(14) . . . . ?
C57 C56 C55 O25 -11.2(13) . . . . ?
C57 C56 C55 O26 168.9(9) . . . . ?
C52 C51 C50 C49 -0.9(13) . . . . ?
C52 C47 C48 C49 0.6(13) . . . . ?
C63 C58 C57 C56 179.4(8) . . . . ?
C63 C58 C59 C60 -178.8(8) . . . . ?
C2 C3 C4 C5 0.3(14) . . . . ?
C2 C3 C6 C7 -129.2(10) . . . . ?
C9 C8 C12 C11 1.8(14) . . . . ?
C9 C8 C7 C6 -135.2(9) . . . . ?
C19 C14 C15 C16 1.3(14) . . . . ?
C51 C52 C47 C46 -178.9(8) . . . . ?
C51 C52 C47 C48 0.3(13) . . . . ?
C51 C50 C49 C53 176.2(7) . . . . ?
C51 C50 C49 C48 1.9(13) . . . . ?
C17 C16 C21 O7 179.7(8) . . . . ?
C17 C16 C21 O8 2.2(12) . . . . ?
C17 C16 C15 C14 -2.4(14) . . . . ?
C8 C9 C10 N2 1.3(14) . . . . ?
C8 C12 C11 N2 1.2(15) . . . . ?
C8 C7 C6 C3 49.7(11) . . . . ?
C47 C52 C51 C54 176.0(8) . . . . ?
C47 C52 C51 C50 -0.2(13) . . . . ?
C47 C48 C49 C53 -176.0(7) . . . . ?
C47 C48 C49 C50 -1.7(13) . . . . ?
C26 N3 C22 C23 5.4(14) . . . . ?
C14 C19 C18 C17 0.3(14) . . . . ?
C14 C19 C18 C20 -177.2(8) . . . . ?
C12 C8 C7 C6 47.3(13) . . . . ?
C25 C24 C27 C28 60.7(12) . . . . ?
C25 C24 C23 C22 -1.2(15) . . . . ?
C43 N6 C44 C45 -0.3(15) . . . . ?
C18 C19 C14 C13 174.7(8) . . . . ?
C18 C19 C14 C15 -0.3(14) . . . . ?
C15 C16 C21 O7 1.2(12) . . . . ?
C15 C16 C21 O8 -176.4(8) . . . . ?
C15 C16 C17 C18 2.4(14) . . . . ?
C59 C60 C61 C56 -3.2(14) . . . . ?
C59 C60 C62 O29 13.3(13) . . . . ?
C59 C60 C62 O30 -169.0(9) . . . . ?
C59 C58 C57 C56 2.7(14) . . . . ?
C59 C58 C63 O28 0.0(13) . . . . ?
C59 C58 C63 O27 178.4(9) . . . . ?
C62 C60 C61 C56 179.2(9) . . . . ?
C62 C60 C59 C58 179.8(9) . . . . ?
C5 N1 C1 C2 1.6(14) . . . . ?
C10 N2 C11 C12 -3.0(14) . . . . ?
C10 C9 C8 C12 -3.0(14) . . . . ?
C10 C9 C8 C7 179.3(9) . . . . ?
C38 N5 C34 C35 -3.5(13) . . . . ?
C27 C24 C25 C26 -178.3(8) . . . . ?
C27 C24 C23 C22 178.7(9) . . . . ?
C29 C33 C32 N4 -2.5(16) . . . . ?
C29 C30 C31 N4 1.4(17) . . . . ?
C33 C29 C30 C31 -2.8(16) . . . . ?
C33 C29 C28 C27 59.8(12) . . . . ?
C35 C36 C37 C38 -1.3(14) . . . . ?
C35 C36 C39 C40 115.1(11) . . . . ?
C30 C29 C33 C32 3.3(16) . . . . ?
C30 C29 C28 C27 -120.4(11) . . . . ?
C7 C8 C12 C11 179.5(9) . . . . ?
C11 N2 C10 C9 1.7(13) . . . . ?
C44 N6 C43 C42 1.9(15) . . . . ?
C36 C35 C34 N5 2.8(15) . . . . ?
C36 C39 C40 C41 -51.8(12) . . . . ?
C42 C41 C40 C39 -44.8(13) . . . . ?
C42 C41 C45 C44 0.7(15) . . . . ?
C37 C36 C39 C40 -62.1(12) . . . . ?
C39 C36 C37 C38 176.0(8) . . . . ?
C4 C3 C6 C7 50.4(13) . . . . ?
C34 N5 C38 C37 1.8(13) . . . . ?
C34 C35 C36 C37 -0.2(14) . . . . ?
C34 C35 C36 C39 -177.5(9) . . . . ?
C40 C41 C42 C43 179.7(9) . . . . ?
C40 C41 C45 C44 -178.2(10) . . . . ?
C45 C41 C42 C43 0.9(14) . . . . ?
C45 C41 C40 C39 134.0(10) . . . . ?
C6 C3 C4 C5 -179.3(9) . . . . ?
C28 C29 C33 C32 -176.8(9) . . . . ?
C28 C29 C30 C31 177.4(10) . . . . ?
C32 N4 C31 C30 -0.5(16) . . . . ?
C22 N3 C26 C25 -5.1(14) . . . . ?
C31 N4 C32 C33 1.1(15) . . . . ?
C23 C24 C25 C26 1.6(14) . . . . ?
C23 C24 C27 C28 -119.2(11) . . . . ?
C4S N3S C2S O1S -173.9(12) . . . . ?
C5S N3S C2S O1S 1.2(18) . . . . ?
C20S N18S C17S O16S 1.5(19) . . . . ?
C19S N18S C17S O16S 177.8(11) . . . . ?
C10S N8S C7S O6S 155.3(19) . . . . ?
C15S N13S C12S O11S 10(2) . . . . ?
C9S N8S C7S O6S -19(3) . . . . ?
C14S N13S C12S O11S 179.3(13) . . . . ?
C10T N8T C7T O6T -155(5) . . . . ?
C9T N8T C7T O6T 21(8) . . . . ?

loop_
_smtbx_masks_void_nr
_smtbx_masks_void_average_x
_smtbx_masks_void_average_y
_smtbx_masks_void_average_z
_smtbx_masks_void_volume
_smtbx_masks_void_count_electrons
_smtbx_masks_void_content
1 0.069 0.133 0.755 11.1 0.0 ?
2 0.000 0.500 0.500 537.0 110.1 '2.5 DMF'
3 -0.069 0.867 0.245 11.1 0.0 ?
4 0.271 0.480 0.059 20.5 0.0 ?
5 0.279 0.142 0.341 11.1 0.8 ?
6 0.419 0.500 0.659 23.5 1.9 ?
7 0.581 0.500 0.341 23.5 1.9 ?
8 0.729 0.520 0.941 20.5 0.0 ?
9 0.721 0.858 0.659 11.1 0.5 ?
